data_7041792
loop_
_publ_author_name
'Crujeiras, Pablo'
'Rodr\'iguez-Rey, Jos\'e Luis'
'Sousa-Pedrares, Antonio'

_publ_section_title
;
 Deactivation of the coordinating ability of the iminophosphorane group by
 the effect of ortho-carborane.
;
_journal_issue 8
_journal_name_full 'Dalton transactions (Cambridge, England : 2003)'
_journal_page_first 2572
_journal_page_last 2593
_journal_paper_doi 10.1039/c6dt04592h
_journal_volume 46
_journal_year 2017
_chemical_formula_sum 'C59 H67 B20 Cl2 N2 P3 Pd S2'
_chemical_formula_weight 1354.67
_space_group_crystal_system triclinic
_space_group_IT_number 2
_space_group_name_Hall '-P 1'
_space_group_name_H-M_alt 'P -1'
_symmetry_space_group_name_Hall '-P 1'
_symmetry_space_group_name_H-M 'P -1'
_atom_sites_solution_hydrogens mixed
_audit_creation_method SHELXL-2014/7
_audit_update_record
;
2016-10-27 deposited with the CCDC.
2017-01-20 downloaded from the CCDC.
;
_cell_angle_alpha 71.407(2)
_cell_angle_beta 87.315(3)
_cell_angle_gamma 67.325(2)
_cell_formula_units_Z 2
_cell_length_a 12.3514(8)
_cell_length_b 14.7100(9)
_cell_length_c 20.6311(13)
_cell_measurement_reflns_used 1996
_cell_measurement_temperature 100(2)
_cell_measurement_theta_max 26.725
_cell_measurement_theta_min 2.52
_cell_volume 3265.8(4)
_computing_cell_refinement 'BRUKER APEX2'
_computing_data_collection 'BRUKER APEX2'
_computing_data_reduction 'Bruker SAINT'
_computing_structure_refinement 'SHELXL-2014/7 (Sheldrick, 2014)'
_computing_structure_solution SHELXT-2014
_diffrn_ambient_temperature 100(2)
_diffrn_measured_fraction_theta_full 0.999
_diffrn_measured_fraction_theta_max 0.998
_diffrn_measurement_device_type 'Bruker X8 Kappa APEXII'
_diffrn_measurement_method 'omega and phi scans'
_diffrn_radiation_type MoK\a
_diffrn_radiation_wavelength 0.71073
_diffrn_reflns_av_R_equivalents 0.0588
_diffrn_reflns_av_unetI/netI 0.0689
_diffrn_reflns_Laue_measured_fraction_full 0.999
_diffrn_reflns_Laue_measured_fraction_max 0.998
_diffrn_reflns_limit_h_max 16
_diffrn_reflns_limit_h_min -16
_diffrn_reflns_limit_k_max 19
_diffrn_reflns_limit_k_min -17
_diffrn_reflns_limit_l_max 27
_diffrn_reflns_limit_l_min -27
_diffrn_reflns_number 66475
_diffrn_reflns_point_group_measured_fraction_full 0.999
_diffrn_reflns_point_group_measured_fraction_max 0.998
_diffrn_reflns_theta_full 25.242
_diffrn_reflns_theta_max 28.282
_diffrn_reflns_theta_min 1.587
_exptl_absorpt_coefficient_mu 0.545
_exptl_absorpt_correction_T_max 0.8748
_exptl_absorpt_correction_T_min 0.8140
_exptl_absorpt_correction_type multi-scan
_exptl_absorpt_process_details
;
 Sheldrick, G.M. SADABS: Program for absorption correction
 using area detector data. University of G\"ottingen, Germany, 1996.
;
_exptl_crystal_colour Orange
_exptl_crystal_density_diffrn 1.378
_exptl_crystal_description Needle
_exptl_crystal_F_000 1384
_exptl_crystal_size_max 0.350
_exptl_crystal_size_mid 0.110
_exptl_crystal_size_min 0.070
_refine_diff_density_max 0.583
_refine_diff_density_min -0.664
_refine_diff_density_rms 0.088
_refine_ls_extinction_method none
_refine_ls_goodness_of_fit_ref 1.015
_refine_ls_hydrogen_treatment mixed
_refine_ls_matrix_type full
_refine_ls_number_parameters 805
_refine_ls_number_reflns 16189
_refine_ls_number_restraints 0
_refine_ls_restrained_S_all 1.015
_refine_ls_R_factor_all 0.0673
_refine_ls_R_factor_gt 0.0388
_refine_ls_shift/su_max 0.001
_refine_ls_shift/su_mean 0.000
_refine_ls_structure_factor_coef Fsqd
_refine_ls_weighting_details 'w=1/[\s^2^(Fo^2^)+(0.0308P)^2^+0.9965P] where P=(Fo^2^+2Fc^2^)/3'
_refine_ls_weighting_scheme calc
_refine_ls_wR_factor_gt 0.0726
_refine_ls_wR_factor_ref 0.0806
_reflns_Friedel_coverage 0.000
_reflns_number_gt 11933
_reflns_number_total 16189
_reflns_threshold_expression 'I > 2\s(I)'
_cod_data_source_file c6dt04592h2.cif
_cod_data_source_block PdL1
_cod_depositor_comments 'Adding full bibliography for 7041791--7041802.cif.'
_cod_database_code 7041792
_shelx_shelxl_version_number 2014/7
_shelx_space_group_comment
;
The symmetry employed for this shelxl refinement is uniquely defined
by the following loop, which should always be used as a source of
symmetry information in preference to the above space-group names.
They are only intended as comments.
;
_shelx_estimated_absorpt_t_min 0.832
_shelx_estimated_absorpt_t_max 0.963

loop_
_space_group_symop_operation_xyz
'x, y, z'
'-x, -y, -z'

loop_
_atom_site_label
_atom_site_type_symbol
_atom_site_fract_x
_atom_site_fract_y
_atom_site_fract_z
_atom_site_U_iso_or_equiv
_atom_site_adp_type
_atom_site_occupancy
_atom_site_site_symmetry_order
_atom_site_calc_flag
_atom_site_refinement_flags_posn
_atom_site_refinement_flags_adp
Pd1 Pd 0.74309(2) 0.09351(2) 0.17996(2) 0.00923(5) Uani 1 1 d . .
S1 S 0.66806(5) 0.26281(4) 0.10521(3) 0.01263(12) Uani 1 1 d . .
S2 S 0.79698(5) -0.06746(4) 0.26462(3) 0.01304(12) Uani 1 1 d . .
P1 P 0.52943(5) 0.34501(4) 0.26916(3) 0.01090(12) Uani 1 1 d . .
P2 P 0.86310(5) -0.22716(4) 0.46609(3) 0.01208(13) Uani 1 1 d . .
P3 P 0.64320(5) 0.04938(4) 0.11639(3) 0.00988(12) Uani 1 1 d . .
N1 N 0.66255(16) 0.28346(13) 0.26006(9) 0.0127(4) Uani 1 1 d . .
N2 N 0.91574(16) -0.24358(13) 0.39873(10) 0.0144(4) Uani 1 1 d . .
B3 B 0.8561(2) 0.20410(18) 0.20738(14) 0.0137(6) Uani 1 1 d . .
B4 B 0.8857(2) 0.26066(18) 0.26544(14) 0.0142(6) Uani 1 1 d . .
H4 H 0.9055 0.2195 0.3221 0.017 Uiso 1 1 calc R U
B5 B 0.8011(2) 0.39820(19) 0.22802(14) 0.0152(6) Uani 1 1 d . .
H5 H 0.7630 0.4515 0.2591 0.018 Uiso 1 1 calc R U
B6 B 0.7262(2) 0.41386(18) 0.15055(13) 0.0131(5) Uani 1 1 d . .
H6 H 0.6351 0.4740 0.1317 0.016 Uiso 1 1 calc R U
B7 B 0.9187(2) 0.24219(19) 0.12856(14) 0.0162(6) Uani 1 1 d . .
H7 H 0.9586 0.1900 0.0970 0.019 Uiso 1 1 calc R U
B8 B 0.9908(2) 0.2205(2) 0.20743(15) 0.0175(6) Uani 1 1 d . .
H8 H 1.0776 0.1536 0.2271 0.021 Uiso 1 1 calc R U
B9 B 0.9552(2) 0.34456(19) 0.21848(15) 0.0165(6) Uani 1 1 d . .
H9 H 1.0196 0.3610 0.2446 0.020 Uiso 1 1 calc R U
B10 B 0.8545(2) 0.44151(19) 0.14744(14) 0.0154(6) Uani 1 1 d . .
H10 H 0.8504 0.5231 0.1266 0.018 Uiso 1 1 calc R U
B11 B 0.8338(2) 0.37805(19) 0.09185(14) 0.0155(6) Uani 1 1 d . .
H11 H 0.8161 0.4178 0.0350 0.019 Uiso 1 1 calc R U
B12 B 0.9749(2) 0.3332(2) 0.13521(15) 0.0194(6) Uani 1 1 d . .
H12 H 1.0518 0.3426 0.1072 0.023 Uiso 1 1 calc R U
B103 B 1.0020(2) -0.26282(18) 0.28452(13) 0.0137(5) Uani 1 1 d . .
H103 H 0.9412 -0.2986 0.2755 0.016 Uiso 1 1 calc R U
B104 B 1.1216(2) -0.33118(19) 0.34900(14) 0.0147(6) Uani 1 1 d . .
H104 H 1.1432 -0.4139 0.3820 0.018 Uiso 1 1 calc R U
B105 B 1.1366(2) -0.23654(19) 0.38103(15) 0.0159(6) Uani 1 1 d . .
H105 H 1.1682 -0.2554 0.4356 0.019 Uiso 1 1 calc R U
B106 B 1.0262(2) -0.11355(19) 0.33456(14) 0.0133(5) Uani 1 1 d . .
H106 H 0.9821 -0.0515 0.3585 0.016 Uiso 1 1 calc R U
B107 B 1.0400(2) -0.17574(19) 0.21577(14) 0.0151(6) Uani 1 1 d . .
H107 H 1.0076 -0.1561 0.1613 0.018 Uiso 1 1 calc R U
B108 B 1.1487(2) -0.29978(19) 0.26166(14) 0.0160(6) Uani 1 1 d . .
H108 H 1.1884 -0.3621 0.2374 0.019 Uiso 1 1 calc R U
B109 B 1.2327(2) -0.28232(19) 0.32081(14) 0.0175(6) Uani 1 1 d . .
H109 H 1.3285 -0.3324 0.3356 0.021 Uiso 1 1 calc R U
B110 B 1.1732(2) -0.14722(19) 0.31244(15) 0.0165(6) Uani 1 1 d . .
H110 H 1.2293 -0.1077 0.3221 0.020 Uiso 1 1 calc R U
B111 B 1.0552(2) -0.08182(19) 0.24667(14) 0.0139(6) Uani 1 1 d . .
H111 H 1.0331 0.0006 0.2128 0.017 Uiso 1 1 calc R U
B112 B 1.1825(2) -0.18695(18) 0.23851(14) 0.0160(6) Uani 1 1 d . .
H112 H 1.2454 -0.1744 0.1991 0.019 Uiso 1 1 calc R U
C1 C 0.74861(19) 0.30918(16) 0.22728(11) 0.0124(5) Uani 1 1 d . .
C2 C 0.77205(19) 0.29638(16) 0.13627(11) 0.0126(5) Uani 1 1 d . .
C3 C 0.46000(19) 0.25351(16) 0.28189(11) 0.0111(5) Uani 1 1 d . .
C4 C 0.5320(2) 0.14726(16) 0.30690(11) 0.0144(5) Uani 1 1 d . .
H4A H 0.6149 0.1255 0.3134 0.017 Uiso 1 1 calc R U
C5 C 0.4824(2) 0.07393(17) 0.32223(12) 0.0186(5) Uani 1 1 d . .
H5A H 0.5312 0.0018 0.3394 0.022 Uiso 1 1 calc R U
C6 C 0.3613(2) 0.10581(18) 0.31252(13) 0.0213(6) Uani 1 1 d . .
H6A H 0.3273 0.0554 0.3235 0.026 Uiso 1 1 calc R U
C7 C 0.2896(2) 0.21114(18) 0.28678(13) 0.0197(5) Uani 1 1 d . .
H7A H 0.2068 0.2326 0.2795 0.024 Uiso 1 1 calc R U
C8 C 0.3389(2) 0.28527(17) 0.27161(12) 0.0166(5) Uani 1 1 d . .
H8A H 0.2899 0.3574 0.2543 0.020 Uiso 1 1 calc R U
C9 C 0.5155(2) 0.37659(16) 0.34739(11) 0.0141(5) Uani 1 1 d . .
C10 C 0.4064(2) 0.41128(16) 0.37338(12) 0.0180(5) Uani 1 1 d . .
H10A H 0.3369 0.4258 0.3471 0.022 Uiso 1 1 calc R U
C11 C 0.3982(2) 0.42470(17) 0.43700(13) 0.0252(6) Uani 1 1 d . .
H11A H 0.3236 0.4479 0.4546 0.030 Uiso 1 1 calc R U
C12 C 0.4993(3) 0.40419(18) 0.47502(13) 0.0270(6) Uani 1 1 d . .
H12A H 0.4941 0.4114 0.5194 0.032 Uiso 1 1 calc R U
C13 C 0.6076(3) 0.37342(18) 0.44905(13) 0.0263(6) Uani 1 1 d . .
H13 H 0.6761 0.3627 0.4745 0.032 Uiso 1 1 calc R U
C14 C 0.6164(2) 0.35818(17) 0.38557(12) 0.0190(5) Uani 1 1 d . .
H14 H 0.6912 0.3352 0.3682 0.023 Uiso 1 1 calc R U
C15 C 0.44954(18) 0.46228(16) 0.20058(11) 0.0106(5) Uani 1 1 d . .
C16 C 0.42169(18) 0.45459(16) 0.13861(12) 0.0135(5) Uani 1 1 d . .
H16 H 0.4266 0.3897 0.1363 0.016 Uiso 1 1 calc R U
C17 C 0.38656(19) 0.54214(17) 0.08000(12) 0.0161(5) Uani 1 1 d . .
H17 H 0.3684 0.5369 0.0374 0.019 Uiso 1 1 calc R U
C18 C 0.3780(2) 0.63706(17) 0.08382(12) 0.0173(5) Uani 1 1 d . .
H18 H 0.3550 0.6966 0.0436 0.021 Uiso 1 1 calc R U
C19 C 0.4027(2) 0.64563(17) 0.14566(12) 0.0175(5) Uani 1 1 d . .
H19 H 0.3945 0.7113 0.1481 0.021 Uiso 1 1 calc R U
C20 C 0.43927(19) 0.55864(16) 0.20424(12) 0.0143(5) Uani 1 1 d . .
H20 H 0.4573 0.5644 0.2467 0.017 Uiso 1 1 calc R U
C21 C 1.00201(19) -0.23009(15) 0.35897(11) 0.0119(5) Uani 1 1 d . .
C22 C 0.95281(19) -0.13227(15) 0.27472(11) 0.0112(5) Uani 1 1 d . .
C23 C 0.7091(2) -0.20482(16) 0.45792(12) 0.0142(5) Uani 1 1 d . .
C24 C 0.6674(2) -0.22880(16) 0.40672(12) 0.0171(5) Uani 1 1 d . .
H24 H 0.7200 -0.2585 0.3770 0.021 Uiso 1 1 calc R U
C25 C 0.5488(2) -0.20929(17) 0.39911(13) 0.0202(5) Uani 1 1 d . .
H25 H 0.5204 -0.2266 0.3646 0.024 Uiso 1 1 calc R U
C26 C 0.4715(2) -0.16460(17) 0.44171(13) 0.0214(6) Uani 1 1 d . .
H26 H 0.3902 -0.1509 0.4361 0.026 Uiso 1 1 calc R U
C27 C 0.5120(2) -0.13994(17) 0.49221(13) 0.0215(6) Uani 1 1 d . .
H27 H 0.4589 -0.1095 0.5214 0.026 Uiso 1 1 calc R U
C28 C 0.6304(2) -0.15970(17) 0.50033(12) 0.0188(5) Uani 1 1 d . .
H28 H 0.6583 -0.1424 0.5350 0.023 Uiso 1 1 calc R U
C29 C 0.86112(19) -0.11754(16) 0.48874(12) 0.0138(5) Uani 1 1 d . .
C30 C 0.8036(2) -0.01849(17) 0.44080(12) 0.0163(5) Uani 1 1 d . .
H30 H 0.7705 -0.0114 0.3979 0.020 Uiso 1 1 calc R U
C31 C 0.7948(2) 0.06933(17) 0.45586(13) 0.0206(6) Uani 1 1 d . .
H31 H 0.7565 0.1366 0.4231 0.025 Uiso 1 1 calc R U
C32 C 0.8418(2) 0.05888(18) 0.51856(14) 0.0227(6) Uani 1 1 d . .
H32 H 0.8353 0.1192 0.5289 0.027 Uiso 1 1 calc R U
C33 C 0.8980(2) -0.03877(19) 0.56637(13) 0.0222(6) Uani 1 1 d . .
H33 H 0.9296 -0.0454 0.6095 0.027 Uiso 1 1 calc R U
C34 C 0.9084(2) -0.12717(18) 0.55137(12) 0.0176(5) Uani 1 1 d . .
H34 H 0.9479 -0.1943 0.5841 0.021 Uiso 1 1 calc R U
C35 C 0.9355(2) -0.34064(16) 0.53988(12) 0.0161(5) Uani 1 1 d . .
C36 C 0.8808(2) -0.36391(18) 0.59997(12) 0.0219(6) Uani 1 1 d . .
H36 H 0.8001 -0.3234 0.6018 0.026 Uiso 1 1 calc R U
C37 C 0.9448(3) -0.44648(19) 0.65713(13) 0.0285(7) Uani 1 1 d . .
H37 H 0.9075 -0.4630 0.6980 0.034 Uiso 1 1 calc R U
C38 C 1.0618(3) -0.50440(19) 0.65502(14) 0.0329(7) Uani 1 1 d . .
H38 H 1.1058 -0.5589 0.6950 0.040 Uiso 1 1 calc R U
C39 C 1.1152(3) -0.4839(2) 0.59561(16) 0.0419(8) Uani 1 1 d . .
H39 H 1.1956 -0.5255 0.5940 0.050 Uiso 1 1 calc R U
C40 C 1.0520(2) -0.40238(19) 0.53746(14) 0.0322(7) Uani 1 1 d . .
H40 H 1.0889 -0.3891 0.4960 0.039 Uiso 1 1 calc R U
C41 C 0.50192(18) 0.15508(15) 0.07961(11) 0.0112(5) Uani 1 1 d . .
C42 C 0.4240(2) 0.19810(17) 0.12336(12) 0.0157(5) Uani 1 1 d . .
H42 H 0.4457 0.1727 0.1713 0.019 Uiso 1 1 calc R U
C43 C 0.3157(2) 0.27731(18) 0.09715(13) 0.0194(5) Uani 1 1 d . .
H43 H 0.2624 0.3051 0.1272 0.023 Uiso 1 1 calc R U
C44 C 0.2843(2) 0.31653(17) 0.02689(13) 0.0194(5) Uani 1 1 d . .
H44 H 0.2097 0.3711 0.0090 0.023 Uiso 1 1 calc R U
C45 C 0.3617(2) 0.27606(17) -0.01669(13) 0.0203(6) Uani 1 1 d . .
H45 H 0.3408 0.3038 -0.0648 0.024 Uiso 1 1 calc R U
C46 C 0.4704(2) 0.19486(16) 0.00925(12) 0.0153(5) Uani 1 1 d . .
H46 H 0.5230 0.1667 -0.0210 0.018 Uiso 1 1 calc R U
C47 C 0.72005(19) 0.02292(16) 0.04335(11) 0.0120(5) Uani 1 1 d . .
C48 C 0.8064(2) 0.06083(17) 0.01889(12) 0.0169(5) Uani 1 1 d . .
H48 H 0.8301 0.0969 0.0425 0.020 Uiso 1 1 calc R U
C49 C 0.8578(2) 0.04572(19) -0.04017(13) 0.0241(6) Uani 1 1 d . .
H49 H 0.9158 0.0726 -0.0575 0.029 Uiso 1 1 calc R U
C50 C 0.8248(2) -0.00842(18) -0.07385(13) 0.0263(6) Uani 1 1 d . .
H50 H 0.8608 -0.0192 -0.1139 0.032 Uiso 1 1 calc R U
C51 C 0.7395(2) -0.04697(17) -0.04945(12) 0.0219(6) Uani 1 1 d . .
H51 H 0.7172 -0.0842 -0.0727 0.026 Uiso 1 1 calc R U
C52 C 0.6867(2) -0.03116(17) 0.00878(12) 0.0175(5) Uani 1 1 d . .
H52 H 0.6277 -0.0571 0.0253 0.021 Uiso 1 1 calc R U
C53 C 0.6115(2) -0.06599(16) 0.15834(11) 0.0137(5) Uani 1 1 d . .
C54 C 0.7013(2) -0.16354(17) 0.16637(12) 0.0199(5) Uani 1 1 d . .
H54 H 0.7761 -0.1681 0.1506 0.024 Uiso 1 1 calc R U
C55 C 0.6814(3) -0.25345(19) 0.19719(13) 0.0314(7) Uani 1 1 d . .
H55 H 0.7419 -0.3196 0.2016 0.038 Uiso 1 1 calc R U
C56 C 0.5732(3) -0.2468(2) 0.22152(14) 0.0361(8) Uani 1 1 d . .
H56 H 0.5595 -0.3085 0.2428 0.043 Uiso 1 1 calc R U
C57 C 0.4849(3) -0.1506(2) 0.21490(14) 0.0335(7) Uani 1 1 d . .
H57 H 0.4112 -0.1465 0.2323 0.040 Uiso 1 1 calc R U
C58 C 0.5037(2) -0.05998(19) 0.18278(12) 0.0214(6) Uani 1 1 d . .
H58 H 0.4425 0.0061 0.1776 0.026 Uiso 1 1 calc R U
H3 H 0.847(2) 0.1278(19) 0.2297(13) 0.026 Uiso 1 1 d . U
Cl1S Cl 0.94548(6) 0.74273(6) 0.05743(4) 0.0416(2) Uani 1 1 d . .
Cl2S Cl 1.09569(7) 0.53319(5) 0.14270(4) 0.0450(2) Uani 1 1 d . .
C1S C 1.0886(2) 0.65743(18) 0.09322(13) 0.0226(6) Uani 1 1 d . .
H1S1 H 1.1169 0.6870 0.1225 0.027 Uiso 1 1 calc R U
H1S2 H 1.1414 0.6509 0.0559 0.027 Uiso 1 1 calc R U

loop_
_atom_site_aniso_label
_atom_site_aniso_U_11
_atom_site_aniso_U_22
_atom_site_aniso_U_33
_atom_site_aniso_U_23
_atom_site_aniso_U_13
_atom_site_aniso_U_12
Pd1 0.00803(9) 0.01014(8) 0.00950(9) -0.00396(6) -0.00225(6) -0.00260(6)
S1 0.0120(3) 0.0120(2) 0.0137(3) -0.0035(2) -0.0051(2) -0.0044(2)
S2 0.0089(3) 0.0138(2) 0.0130(3) -0.0006(2) -0.0019(2) -0.0036(2)
P1 0.0104(3) 0.0109(2) 0.0100(3) -0.0034(2) -0.0016(2) -0.0024(2)
P2 0.0141(3) 0.0112(2) 0.0096(3) -0.0027(2) -0.0008(2) -0.0039(2)
P3 0.0093(3) 0.0116(2) 0.0095(3) -0.0039(2) -0.0007(2) -0.0043(2)
N1 0.0100(10) 0.0138(9) 0.0135(10) -0.0045(8) -0.0013(8) -0.0038(7)
N2 0.0156(10) 0.0154(9) 0.0122(10) -0.0042(8) 0.0000(8) -0.0062(8)
B3 0.0120(13) 0.0111(11) 0.0183(14) -0.0067(10) -0.0004(11) -0.0031(10)
B4 0.0124(14) 0.0139(11) 0.0166(14) -0.0062(10) -0.0067(11) -0.0035(10)
B5 0.0135(14) 0.0138(11) 0.0190(14) -0.0058(11) -0.0042(11) -0.0051(10)
B6 0.0126(13) 0.0133(11) 0.0153(14) -0.0051(10) -0.0007(11) -0.0066(10)
B7 0.0087(13) 0.0167(12) 0.0231(15) -0.0077(11) 0.0017(11) -0.0039(10)
B8 0.0086(13) 0.0189(12) 0.0261(16) -0.0106(12) -0.0038(11) -0.0033(10)
B9 0.0112(14) 0.0154(12) 0.0241(15) -0.0080(11) -0.0036(11) -0.0047(10)
B10 0.0120(14) 0.0140(12) 0.0228(15) -0.0079(11) -0.0001(11) -0.0060(10)
B11 0.0113(13) 0.0162(12) 0.0196(15) -0.0054(11) 0.0024(11) -0.0063(10)
B12 0.0119(14) 0.0189(13) 0.0288(17) -0.0093(12) 0.0003(12) -0.0059(11)
B103 0.0147(14) 0.0133(11) 0.0133(13) -0.0070(10) -0.0001(11) -0.0034(10)
B104 0.0137(14) 0.0138(11) 0.0154(14) -0.0061(10) -0.0020(11) -0.0026(10)
B105 0.0102(13) 0.0163(12) 0.0195(15) -0.0068(11) -0.0043(11) -0.0021(10)
B106 0.0113(13) 0.0135(11) 0.0165(14) -0.0051(10) -0.0011(11) -0.0060(10)
B107 0.0153(14) 0.0151(12) 0.0141(14) -0.0070(10) 0.0034(11) -0.0035(10)
B108 0.0130(14) 0.0156(12) 0.0182(15) -0.0085(11) 0.0011(11) -0.0019(10)
B109 0.0147(14) 0.0161(12) 0.0209(15) -0.0079(11) -0.0009(12) -0.0033(10)
B110 0.0093(13) 0.0173(12) 0.0250(16) -0.0100(11) 0.0000(11) -0.0047(10)
B111 0.0117(13) 0.0132(11) 0.0159(14) -0.0049(10) 0.0035(11) -0.0041(10)
B112 0.0126(14) 0.0125(11) 0.0209(15) -0.0050(11) 0.0033(11) -0.0033(10)
C1 0.0120(12) 0.0111(10) 0.0125(12) -0.0046(9) -0.0045(9) -0.0015(8)
C2 0.0100(11) 0.0158(10) 0.0130(12) -0.0059(9) -0.0006(9) -0.0050(9)
C3 0.0120(12) 0.0131(10) 0.0093(11) -0.0049(9) 0.0002(9) -0.0049(8)
C4 0.0128(12) 0.0172(11) 0.0115(12) -0.0038(9) -0.0006(9) -0.0045(9)
C5 0.0223(14) 0.0139(10) 0.0181(13) -0.0020(10) 0.0008(10) -0.0079(10)
C6 0.0243(14) 0.0216(12) 0.0226(14) -0.0052(10) 0.0032(11) -0.0156(11)
C7 0.0113(12) 0.0269(12) 0.0226(14) -0.0092(11) 0.0006(10) -0.0082(10)
C8 0.0141(12) 0.0171(11) 0.0157(12) -0.0054(9) 0.0007(10) -0.0030(9)
C9 0.0210(13) 0.0097(9) 0.0107(11) -0.0032(9) -0.0025(10) -0.0047(9)
C10 0.0225(14) 0.0149(11) 0.0135(12) -0.0036(9) -0.0007(10) -0.0048(9)
C11 0.0378(16) 0.0170(11) 0.0159(13) -0.0054(10) 0.0074(12) -0.0063(11)
C12 0.056(2) 0.0166(11) 0.0124(13) -0.0068(10) 0.0011(13) -0.0161(12)
C13 0.0400(17) 0.0211(12) 0.0186(14) -0.0031(11) -0.0109(12) -0.0143(12)
C14 0.0227(14) 0.0153(11) 0.0177(13) -0.0045(10) -0.0049(11) -0.0062(10)
C15 0.0062(11) 0.0131(10) 0.0103(11) -0.0031(9) 0.0006(9) -0.0019(8)
C16 0.0070(11) 0.0144(10) 0.0188(13) -0.0056(9) -0.0007(9) -0.0036(8)
C17 0.0119(12) 0.0235(12) 0.0117(12) -0.0043(10) -0.0030(9) -0.0062(9)
C18 0.0123(12) 0.0154(11) 0.0170(13) 0.0011(9) -0.0017(10) -0.0027(9)
C19 0.0164(13) 0.0132(10) 0.0195(13) -0.0038(9) 0.0013(10) -0.0035(9)
C20 0.0126(12) 0.0160(10) 0.0134(12) -0.0063(9) 0.0015(9) -0.0032(9)
C21 0.0134(12) 0.0100(9) 0.0104(11) -0.0034(9) -0.0025(9) -0.0022(8)
C22 0.0110(11) 0.0125(10) 0.0091(11) -0.0023(9) -0.0020(9) -0.0042(8)
C23 0.0159(12) 0.0126(10) 0.0129(12) -0.0007(9) 0.0008(10) -0.0071(9)
C24 0.0201(13) 0.0148(10) 0.0159(12) -0.0026(9) 0.0016(10) -0.0084(9)
C25 0.0235(14) 0.0196(11) 0.0185(13) -0.0015(10) -0.0035(11) -0.0125(10)
C26 0.0142(13) 0.0200(12) 0.0253(14) 0.0018(11) 0.0013(11) -0.0091(10)
C27 0.0178(13) 0.0187(11) 0.0252(14) -0.0047(10) 0.0068(11) -0.0066(10)
C28 0.0212(14) 0.0207(11) 0.0169(13) -0.0079(10) 0.0053(10) -0.0096(10)
C29 0.0111(12) 0.0149(10) 0.0167(12) -0.0070(9) 0.0030(9) -0.0051(9)
C30 0.0142(12) 0.0178(11) 0.0155(12) -0.0061(10) 0.0019(10) -0.0043(9)
C31 0.0166(13) 0.0152(11) 0.0285(15) -0.0072(10) 0.0050(11) -0.0049(9)
C32 0.0214(14) 0.0229(12) 0.0364(16) -0.0199(12) 0.0102(12) -0.0145(11)
C33 0.0220(14) 0.0305(13) 0.0231(14) -0.0155(11) 0.0018(11) -0.0143(11)
C34 0.0172(13) 0.0221(11) 0.0151(12) -0.0063(10) -0.0006(10) -0.0091(10)
C35 0.0211(13) 0.0134(10) 0.0148(12) -0.0037(9) -0.0035(10) -0.0080(9)
C36 0.0314(15) 0.0220(12) 0.0153(13) -0.0043(10) -0.0006(11) -0.0147(11)
C37 0.0514(19) 0.0286(13) 0.0125(13) 0.0001(11) -0.0030(12) -0.0278(14)
C38 0.0475(19) 0.0197(12) 0.0272(16) 0.0104(11) -0.0215(14) -0.0204(13)
C39 0.0314(17) 0.0220(14) 0.046(2) 0.0128(13) -0.0107(15) -0.0009(12)
C40 0.0290(16) 0.0250(13) 0.0259(15) 0.0053(12) 0.0016(12) -0.0041(11)
C41 0.0078(11) 0.0125(10) 0.0153(12) -0.0061(9) -0.0014(9) -0.0046(8)
C42 0.0135(12) 0.0218(11) 0.0140(12) -0.0077(10) -0.0021(10) -0.0072(9)
C43 0.0128(12) 0.0239(12) 0.0241(14) -0.0137(11) -0.0012(10) -0.0050(10)
C44 0.0142(13) 0.0174(11) 0.0245(14) -0.0062(10) -0.0071(11) -0.0036(9)
C45 0.0196(13) 0.0195(11) 0.0160(13) -0.0005(10) -0.0079(10) -0.0050(10)
C46 0.0161(12) 0.0160(10) 0.0154(12) -0.0066(9) -0.0001(10) -0.0066(9)
C47 0.0141(12) 0.0117(10) 0.0084(11) -0.0044(9) -0.0008(9) -0.0022(9)
C48 0.0159(13) 0.0169(11) 0.0149(12) -0.0041(9) 0.0017(10) -0.0042(9)
C49 0.0192(14) 0.0272(13) 0.0195(14) -0.0038(11) 0.0071(11) -0.0062(11)
C50 0.0294(15) 0.0232(12) 0.0114(12) -0.0037(10) 0.0046(11) 0.0032(11)
C51 0.0270(15) 0.0189(11) 0.0145(13) -0.0087(10) -0.0054(11) -0.0001(10)
C52 0.0158(13) 0.0162(11) 0.0174(13) -0.0065(10) -0.0031(10) -0.0019(9)
C53 0.0188(13) 0.0156(10) 0.0103(11) -0.0024(9) -0.0050(10) -0.0113(9)
C54 0.0277(14) 0.0182(11) 0.0140(12) -0.0032(10) -0.0035(11) -0.0101(10)
C55 0.052(2) 0.0196(12) 0.0213(15) -0.0008(11) -0.0150(14) -0.0161(13)
C56 0.062(2) 0.0336(15) 0.0222(15) 0.0047(12) -0.0120(15) -0.0385(16)
C57 0.0345(17) 0.0499(18) 0.0256(16) -0.0017(13) -0.0032(13) -0.0342(15)
C58 0.0215(14) 0.0298(13) 0.0168(13) -0.0031(11) -0.0041(11) -0.0169(11)
Cl1S 0.0290(4) 0.0398(4) 0.0360(4) -0.0118(3) -0.0102(3) 0.0083(3)
Cl2S 0.0359(4) 0.0293(4) 0.0624(6) 0.0027(4) -0.0144(4) -0.0172(3)
C1S 0.0185(14) 0.0224(12) 0.0250(14) -0.0081(11) -0.0020(11) -0.0053(10)

loop_
_atom_type_symbol
_atom_type_description
_atom_type_scat_dispersion_real
_atom_type_scat_dispersion_imag
_atom_type_scat_source
C C 0.0033 0.0016 'International Tables Vol C Tables 4.2.6.8 and 6.1.1.4'
H H 0.0000 0.0000 'International Tables Vol C Tables 4.2.6.8 and 6.1.1.4'
B B 0.0013 0.0007 'International Tables Vol C Tables 4.2.6.8 and 6.1.1.4'
N N 0.0061 0.0033 'International Tables Vol C Tables 4.2.6.8 and 6.1.1.4'
P P 0.1023 0.0942 'International Tables Vol C Tables 4.2.6.8 and 6.1.1.4'
S S 0.1246 0.1234 'International Tables Vol C Tables 4.2.6.8 and 6.1.1.4'
Pd Pd -0.9988 1.0072 'International Tables Vol C Tables 4.2.6.8 and 6.1.1.4'
Cl Cl 0.1484 0.1585 'International Tables Vol C Tables 4.2.6.8 and 6.1.1.4'

loop_
_geom_angle_atom_site_label_1
_geom_angle_atom_site_label_2
_geom_angle_atom_site_label_3
_geom_angle
P3 Pd1 S1 89.77(2)
P3 Pd1 S2 91.42(2)
S1 Pd1 S2 171.73(2)
P3 Pd1 H3 173.4(7)
S1 Pd1 H3 90.4(7)
S2 Pd1 H3 89.3(7)
C2 S1 Pd1 93.58(7)
C22 S2 Pd1 109.57(7)
N1 P1 C15 116.81(10)
N1 P1 C9 111.04(11)
C15 P1 C9 107.83(10)
N1 P1 C3 105.52(10)
C15 P1 C3 110.04(10)
C9 P1 C3 104.96(10)
N2 P2 C35 111.34(10)
N2 P2 C29 119.45(10)
C35 P2 C29 105.62(11)
N2 P2 C23 107.29(11)
C35 P2 C23 109.00(10)
C29 P2 C23 103.58(10)
C47 P3 C41 104.95(10)
C47 P3 C53 104.09(10)
C41 P3 C53 106.11(10)
C47 P3 Pd1 111.94(8)
C41 P3 Pd1 111.57(7)
C53 P3 Pd1 117.20(7)
C1 N1 P1 135.42(15)
C21 N2 P2 140.26(18)
C2 B3 C1 68.56(14)
C2 B3 B8 106.58(18)
C1 B3 B8 106.87(18)
C2 B3 B4 111.49(17)
C1 B3 B4 56.75(13)
B8 B3 B4 60.30(15)
C2 B3 B7 58.36(14)
C1 B3 B7 113.77(17)
B8 B3 B7 59.66(16)
B4 B3 B7 109.77(19)
C2 B3 H3 121.2(13)
C1 B3 H3 115.2(13)
B8 B3 H3 124.5(12)
B4 B3 H3 117.7(13)
B7 B3 H3 124.6(13)
C1 B4 B3 60.97(14)
C1 B4 B9 106.75(17)
B3 B4 B9 105.99(19)
C1 B4 B8 109.71(19)
B3 B4 B8 59.56(15)
B9 B4 B8 60.36(15)
C1 B4 B5 57.39(13)
B3 B4 B5 104.89(18)
B9 B4 B5 59.87(14)
B8 B4 B5 108.03(19)
C1 B4 H4 121.6
B3 B4 H4 123.2
B9 B4 H4 122.5
B8 B4 H4 120.5
B5 B4 H4 123.5
C1 B5 B10 109.41(19)
C1 B5 B9 106.92(18)
B10 B5 B9 60.29(15)
C1 B5 B6 61.14(14)
B10 B5 B6 59.71(15)
B9 B5 B6 106.78(19)
C1 B5 B4 57.84(13)
B10 B5 B4 107.68(18)
B9 B5 B4 59.63(14)
B6 B5 B4 105.81(18)
C1 B5 H5 121.6
B10 B5 H5 120.9
B9 B5 H5 122.3
B6 B5 H5 122.4
B4 B5 H5 123.4
C2 B6 C1 67.87(13)
C2 B6 B10 104.84(17)
C1 B6 B10 105.44(18)
C2 B6 B5 109.89(17)
C1 B6 B5 56.20(13)
B10 B6 B5 59.75(15)
C2 B6 B11 56.87(14)
C1 B6 B11 111.71(17)
B10 B6 B11 59.57(15)
B5 B6 B11 108.60(19)
C2 B6 H6 120.4
C1 B6 H6 119.6
B10 B6 H6 124.6
B5 B6 H6 122.3
B11 B6 H6 121.3
C2 B7 B8 106.37(19)
C2 B7 B12 105.33(18)
B8 B7 B12 60.79(16)
C2 B7 B11 57.55(13)
B8 B7 B11 108.27(19)
B12 B7 B11 60.10(15)
C2 B7 B3 58.02(14)
B8 B7 B3 59.73(16)
B12 B7 B3 106.4(2)
B11 B7 B3 104.43(18)
C2 B7 H7 124.2
B8 B7 H7 121.1
B12 B7 H7 122.1
B11 B7 H7 122.9
B3 B7 H7 123.7
B7 B8 B3 60.61(15)
B7 B8 B4 110.42(18)
B3 B8 B4 60.14(15)
B7 B8 B12 59.67(15)
B3 B8 B12 106.25(18)
B4 B8 B12 108.11(18)
B7 B8 B9 107.96(18)
B3 B8 B9 106.00(18)
B4 B8 B9 59.78(15)
B12 B8 B9 59.40(15)
B7 B8 H8 120.5
B3 B8 H8 122.9
B4 B8 H8 120.5
B12 B8 H8 122.6
B9 B8 H8 122.8
B12 B9 B4 108.88(19)
B12 B9 B5 108.86(19)
B4 B9 B5 60.49(14)
B12 B9 B10 60.36(15)
B4 B9 B10 107.76(19)
B5 B9 B10 59.54(15)
B12 B9 B8 60.27(15)
B4 B9 B8 59.86(15)
B5 B9 B8 108.13(19)
B10 B9 B8 107.54(19)
B12 B9 H9 120.9
B4 B9 H9 121.4
B5 B9 H9 121.4
B10 B9 H9 122.2
B8 B9 H9 122.0
B11 B10 B6 60.81(15)
B11 B10 B5 110.25(19)
B6 B10 B5 60.54(15)
B11 B10 B9 107.88(17)
B6 B10 B9 107.32(18)
B5 B10 B9 60.17(15)
B11 B10 B12 59.79(15)
B6 B10 B12 107.61(18)
B5 B10 B12 108.63(18)
B9 B10 B12 59.45(15)
B11 B10 H10 120.8
B6 B10 H10 121.9
B5 B10 H10 120.4
B9 B10 H10 122.4
B12 B10 H10 122.1
C2 B11 B10 106.73(19)
C2 B11 B12 106.06(18)
B10 B11 B12 60.61(15)
C2 B11 B7 58.81(14)
B10 B11 B7 108.28(19)
B12 B11 B7 59.77(15)
C2 B11 B6 59.19(14)
B10 B11 B6 59.61(15)
B12 B11 B6 107.3(2)
B7 B11 B6 106.82(18)
C2 B11 H11 123.3
B10 B11 H11 121.5
B12 B11 H11 122.1
B7 B11 H11 122.1
B6 B11 H11 122.4
B7 B12 B9 108.6(2)
B7 B12 B11 60.13(15)
B9 B12 B11 108.32(19)
B7 B12 B8 59.54(15)
B9 B12 B8 60.34(15)
B11 B12 B8 107.32(19)
B7 B12 B10 107.76(19)
B9 B12 B10 60.19(15)
B11 B12 B10 59.60(15)
B8 B12 B10 107.5(2)
B7 B12 H12 121.6
B9 B12 H12 121.1
B11 B12 H12 121.9
B8 B12 H12 122.2
B10 B12 H12 122.1
C22 B103 C21 63.01(13)
C22 B103 B107 58.36(13)
C21 B103 B107 109.50(18)
C22 B103 B108 105.99(18)
C21 B103 B108 106.10(19)
B107 B103 B108 60.37(14)
C22 B103 B104 107.94(18)
C21 B103 B104 57.87(14)
B107 B103 B104 108.7(2)
B108 B103 B104 59.66(15)
C22 B103 H103 121.8
C21 B103 H103 121.3
B107 B103 H103 121.1
B108 B103 H103 123.2
B104 B103 H103 122.2
C21 B104 B108 108.34(17)
C21 B104 B103 60.35(14)
B108 B104 B103 59.99(15)
C21 B104 B109 106.79(17)
B108 B104 B109 60.26(16)
B103 B104 B109 107.43(18)
C21 B104 B105 58.26(14)
B108 B104 B105 108.11(19)
B103 B104 B105 106.64(17)
B109 B104 B105 60.02(15)
C21 B104 H104 122.3
B108 B104 H104 121.1
B103 B104 H104 122.1
B109 B104 H104 122.1
B105 B104 H104 122.6
C21 B105 B110 108.14(18)
C21 B105 B106 60.84(14)
B110 B105 B106 59.63(14)
C21 B105 B109 106.52(19)
B110 B105 B109 60.23(15)
B106 B105 B109 107.37(19)
C21 B105 B104 58.36(14)
B110 B105 B104 107.7(2)
B106 B105 B104 107.07(19)
B109 B105 B104 59.60(15)
C21 B105 H105 122.2
B110 B105 H105 121.5
B106 B105 H105 121.8
B109 B105 H105 122.3
B104 B105 H105 122.7
C22 B106 C21 62.86(13)
C22 B106 B110 105.64(19)
C21 B106 B110 105.77(17)
C22 B106 B111 57.96(14)
C21 B106 B111 108.79(18)
B110 B106 B111 60.23(15)
C22 B106 B105 107.67(17)
C21 B106 B105 57.46(13)
B110 B106 B105 60.02(15)
B111 B106 B105 108.63(18)
C22 B106 H106 122.1
C21 B106 H106 121.8
B110 B106 H106 123.2
B111 B106 H106 121.4
B105 B106 H106 122.1
C22 B107 B103 59.52(14)
C22 B107 B111 58.40(14)
B103 B107 B111 107.40(19)
C22 B107 B112 105.76(19)
B103 B107 B112 107.63(18)
B111 B107 B112 60.25(15)
C22 B107 B108 106.51(18)
B103 B107 B108 59.88(14)
B111 B107 B108 108.35(19)
B112 B107 B108 60.16(15)
C22 B107 H107 123.6
B103 B107 H107 121.9
B111 B107 H107 121.8
B112 B107 H107 122.2
B108 B107 H107 121.7
B104 B108 B103 60.35(15)
B104 B108 B109 60.28(16)
B103 B108 B109 107.73(19)
B104 B108 B107 108.76(18)
B103 B108 B107 59.75(14)
B109 B108 B107 107.95(18)
B104 B108 B112 108.38(19)
B103 B108 B112 107.29(17)
B109 B108 B112 59.82(15)
B107 B108 B112 59.86(15)
B104 B108 H108 121.0
B103 B108 H108 122.1
B109 B108 H108 121.8
B107 B108 H108 121.6
B112 B108 H108 122.0
B112 B109 B108 60.18(15)
B112 B109 B104 108.01(19)
B108 B109 B104 59.46(15)
B112 B109 B105 108.09(18)
B108 B109 B105 107.75(19)
B104 B109 B105 60.38(15)
B112 B109 B110 60.16(15)
B108 B109 B110 107.78(18)
B104 B109 B110 107.79(18)
B105 B109 B110 59.58(15)
B112 B109 H109 121.5
B108 B109 H109 122.0
B104 B109 H109 121.8
B105 B109 H109 121.7
B110 B109 H109 121.9
B106 B110 B105 60.35(14)
B106 B110 B111 60.21(15)
B105 B110 B111 108.88(19)
B106 B110 B112 107.69(19)
B105 B110 B112 108.12(19)
B111 B110 B112 59.87(15)
B106 B110 B109 107.90(19)
B105 B110 B109 60.19(15)
B111 B110 B109 107.87(19)
B112 B110 B109 59.59(15)
B106 B110 H110 121.7
B105 B110 H110 121.1
B111 B110 H110 121.4
B112 B110 H110 122.1
B109 B110 H110 122.0
C22 B111 B107 58.82(14)
C22 B111 B112 105.96(17)
B107 B111 B112 60.08(15)
C22 B111 B106 59.11(14)
B107 B111 B106 107.21(18)
B112 B111 B106 107.45(18)
C22 B111 B110 106.02(18)
B107 B111 B110 108.04(17)
B112 B111 B110 60.21(15)
B106 B111 B110 59.56(15)
C22 B111 H111 123.6
B107 B111 H111 121.8
B112 B111 H111 122.1
B106 B111 H111 122.2
B110 B111 H111 122.0
B109 B112 B107 108.18(19)
B109 B112 B111 108.43(19)
B107 B112 B111 59.67(15)
B109 B112 B108 59.99(15)
B107 B112 B108 59.98(14)
B111 B112 B108 107.75(18)
B109 B112 B110 60.25(15)
B107 B112 B110 107.48(18)
B111 B112 B110 59.92(15)
B108 B112 B110 107.69(19)
B109 B112 H112 121.3
B107 B112 H112 121.9
B111 B112 H112 121.7
B108 B112 H112 121.9
B110 B112 H112 122.0
N1 C1 B5 131.9(2)
N1 C1 B4 121.60(19)
B5 C1 B4 64.77(15)
N1 C1 B3 111.99(17)
B5 C1 B3 111.44(18)
B4 C1 B3 62.28(14)
N1 C1 B6 124.87(18)
B5 C1 B6 62.65(15)
B4 C1 B6 112.20(18)
B3 C1 B6 102.26(17)
N1 C1 C2 116.89(18)
B5 C1 C2 104.78(16)
B4 C1 C2 104.43(16)
B3 C1 C2 54.07(12)
B6 C1 C2 54.92(12)
B11 C2 B3 113.63(18)
B11 C2 B7 63.64(14)
B3 C2 B7 63.62(15)
B11 C2 B6 63.93(15)
B3 C2 B6 107.17(18)
B7 C2 B6 114.36(18)
B11 C2 S1 127.70(17)
B3 C2 S1 113.93(15)
B7 C2 S1 123.39(16)
B6 C2 S1 119.10(15)
B11 C2 C1 108.83(17)
B3 C2 C1 57.37(13)
B7 C2 C1 109.07(16)
B6 C2 C1 57.22(13)
S1 C2 C1 114.28(14)
C8 C3 C4 120.0(2)
C8 C3 P1 122.32(16)
C4 C3 P1 117.60(17)
C5 C4 C3 120.0(2)
C5 C4 H4A 120.0
C3 C4 H4A 120.0
C4 C5 C6 120.0(2)
C4 C5 H5A 120.0
C6 C5 H5A 120.0
C5 C6 C7 120.3(2)
C5 C6 H6A 119.9
C7 C6 H6A 119.9
C6 C7 C8 120.0(2)
C6 C7 H7A 120.0
C8 C7 H7A 120.0
C3 C8 C7 119.7(2)
C3 C8 H8A 120.1
C7 C8 H8A 120.1
C10 C9 C14 119.2(2)
C10 C9 P1 121.08(18)
C14 C9 P1 119.54(18)
C11 C10 C9 120.6(2)
C11 C10 H10A 119.7
C9 C10 H10A 119.7
C10 C11 C12 119.7(2)
C10 C11 H11A 120.2
C12 C11 H11A 120.2
C13 C12 C11 120.5(2)
C13 C12 H12A 119.7
C11 C12 H12A 119.7
C12 C13 C14 119.9(3)
C12 C13 H13 120.0
C14 C13 H13 120.0
C13 C14 C9 120.1(2)
C13 C14 H14 120.0
C9 C14 H14 120.0
C16 C15 C20 119.9(2)
C16 C15 P1 118.74(16)
C20 C15 P1 119.80(17)
C15 C16 C17 119.9(2)
C15 C16 H16 120.1
C17 C16 H16 120.1
C18 C17 C16 119.9(2)
C18 C17 H17 120.0
C16 C17 H17 120.0
C19 C18 C17 120.4(2)
C19 C18 H18 119.8
C17 C18 H18 119.8
C18 C19 C20 120.2(2)
C18 C19 H19 119.9
C20 C19 H19 119.9
C19 C20 C15 119.7(2)
C19 C20 H20 120.2
C15 C20 H20 120.2
N2 C21 B105 130.0(2)
N2 C21 B104 123.11(18)
B105 C21 B104 63.38(15)
N2 C21 B103 112.86(19)
B105 C21 B103 111.77(18)
B104 C21 B103 61.78(14)
N2 C21 B106 122.55(18)
B105 C21 B106 61.71(14)
B104 C21 B106 111.66(18)
B103 C21 B106 106.78(17)
N2 C21 C22 115.59(17)
B105 C21 C22 106.55(16)
B104 C21 C22 106.85(16)
B103 C21 C22 57.72(12)
B106 C21 C22 57.20(13)
B111 C22 B107 62.77(15)
B111 C22 B106 62.93(15)
B107 C22 B106 113.42(18)
B111 C22 B103 113.01(17)
B107 C22 B103 62.12(14)
B106 C22 B103 110.44(16)
B111 C22 S2 128.63(14)
B107 C22 S2 126.29(16)
B106 C22 S2 116.86(15)
B103 C22 S2 113.71(15)
B111 C22 C21 110.39(16)
B107 C22 C21 109.51(15)
B106 C22 C21 59.94(13)
B103 C22 C21 59.27(13)
S2 C22 C21 110.95(13)
C24 C23 C28 119.4(2)
C24 C23 P2 119.61(18)
C28 C23 P2 120.91(19)
C25 C24 C23 119.8(2)
C25 C24 H24 120.1
C23 C24 H24 120.1
C24 C25 C26 120.2(2)
C24 C25 H25 119.9
C26 C25 H25 119.9
C27 C26 C25 120.3(2)
C27 C26 H26 119.9
C25 C26 H26 119.9
C26 C27 C28 119.8(2)
C26 C27 H27 120.1
C28 C27 H27 120.1
C27 C28 C23 120.4(2)
C27 C28 H28 119.8
C23 C28 H28 119.8
C34 C29 C30 119.6(2)
C34 C29 P2 123.42(17)
C30 C29 P2 116.89(18)
C31 C30 C29 120.0(2)
C31 C30 H30 120.0
C29 C30 H30 120.0
C32 C31 C30 119.9(2)
C32 C31 H31 120.0
C30 C31 H31 120.0
C31 C32 C33 120.4(2)
C31 C32 H32 119.8
C33 C32 H32 119.8
C32 C33 C34 120.1(2)
C32 C33 H33 120.0
C34 C33 H33 120.0
C29 C34 C33 120.0(2)
C29 C34 H34 120.0
C33 C34 H34 120.0
C40 C35 C36 119.4(2)
C40 C35 P2 118.05(19)
C36 C35 P2 122.45(18)
C37 C36 C35 119.6(2)
C37 C36 H36 120.2
C35 C36 H36 120.2
C38 C37 C36 120.4(3)
C38 C37 H37 119.8
C36 C37 H37 119.8
C39 C38 C37 120.2(2)
C39 C38 H38 119.9
C37 C38 H38 119.9
C38 C39 C40 120.1(3)
C38 C39 H39 119.9
C40 C39 H39 119.9
C35 C40 C39 120.1(3)
C35 C40 H40 120.0
C39 C40 H40 120.0
C46 C41 C42 119.3(2)
C46 C41 P3 121.76(17)
C42 C41 P3 118.90(17)
C43 C42 C41 120.3(2)
C43 C42 H42 119.9
C41 C42 H42 119.9
C42 C43 C44 120.2(2)
C42 C43 H43 119.9
C44 C43 H43 119.9
C45 C44 C43 119.8(2)
C45 C44 H44 120.1
C43 C44 H44 120.1
C44 C45 C46 120.5(2)
C44 C45 H45 119.8
C46 C45 H45 119.8
C41 C46 C45 119.8(2)
C41 C46 H46 120.1
C45 C46 H46 120.1
C48 C47 C52 119.7(2)
C48 C47 P3 121.01(18)
C52 C47 P3 119.16(18)
C49 C48 C47 119.7(2)
C49 C48 H48 120.1
C47 C48 H48 120.1
C50 C49 C48 120.2(2)
C50 C49 H49 119.9
C48 C49 H49 119.9
C51 C50 C49 120.4(2)
C51 C50 H50 119.8
C49 C50 H50 119.8
C52 C51 C50 119.9(2)
C52 C51 H51 120.1
C50 C51 H51 120.1
C51 C52 C47 120.2(2)
C51 C52 H52 119.9
C47 C52 H52 119.9
C58 C53 C54 119.7(2)
C58 C53 P3 122.50(17)
C54 C53 P3 117.83(18)
C55 C54 C53 120.1(2)
C55 C54 H54 119.9
C53 C54 H54 119.9
C54 C55 C56 119.8(3)
C54 C55 H55 120.1
C56 C55 H55 120.1
C57 C56 C55 120.2(2)
C57 C56 H56 119.9
C55 C56 H56 119.9
C56 C57 C58 120.2(3)
C56 C57 H57 119.9
C58 C57 H57 119.9
C53 C58 C57 120.0(2)
C53 C58 H58 120.0
C57 C58 H58 120.0
Cl1S C1S Cl2S 112.24(14)
Cl1S C1S H1S1 109.2
Cl2S C1S H1S1 109.2
Cl1S C1S H1S2 109.2
Cl2S C1S H1S2 109.2
H1S1 C1S H1S2 107.9

loop_
_geom_bond_atom_site_label_1
_geom_bond_atom_site_label_2
_geom_bond_distance
Pd1 P3 2.2307(6)
Pd1 S1 2.3118(5)
Pd1 S2 2.3145(6)
Pd1 H3 1.97(2)
S1 C2 1.753(2)
S2 C22 1.776(2)
P1 N1 1.5780(18)
P1 C15 1.793(2)
P1 C9 1.800(2)
P1 C3 1.805(2)
P2 N2 1.556(2)
P2 C35 1.806(2)
P2 C29 1.808(2)
P2 C23 1.808(2)
P3 C47 1.811(2)
P3 C41 1.822(2)
P3 C53 1.824(2)
N1 C1 1.345(3)
N2 C21 1.351(3)
B3 C2 1.691(3)
B3 C1 1.759(3)
B3 B8 1.770(4)
B3 B4 1.781(4)
B3 B7 1.786(4)
B3 H3 1.12(2)
B4 C1 1.682(3)
B4 B9 1.782(4)
B4 B8 1.783(4)
B4 B5 1.798(3)
B4 H4 1.1200
B5 C1 1.674(3)
B5 B10 1.775(4)
B5 B9 1.786(4)
B5 B6 1.789(4)
B5 H5 1.1200
B6 C2 1.717(3)
B6 C1 1.764(3)
B6 B10 1.774(4)
B6 B11 1.796(4)
B6 H6 1.1200
B7 C2 1.697(3)
B7 B8 1.769(4)
B7 B12 1.771(4)
B7 B11 1.778(3)
B7 H7 1.1200
B8 B12 1.791(4)
B8 B9 1.792(4)
B8 H8 1.1200
B9 B12 1.775(4)
B9 B10 1.789(4)
B9 H9 1.1200
B10 B11 1.774(4)
B10 B12 1.792(4)
B10 H10 1.1200
B11 C2 1.674(3)
B11 B12 1.777(4)
B11 H11 1.1200
B12 H12 1.1200
B103 C22 1.721(3)
B103 C21 1.750(3)
B103 B107 1.765(4)
B103 B108 1.768(4)
B103 B104 1.774(4)
B103 H103 1.1200
B104 C21 1.705(3)
B104 B108 1.762(4)
B104 B109 1.777(4)
B104 B105 1.791(4)
B104 H104 1.1200
B105 C21 1.703(3)
B105 B110 1.773(4)
B105 B106 1.779(3)
B105 B109 1.784(4)
B105 H105 1.1200
B106 C22 1.714(3)
B106 C21 1.764(3)
B106 B110 1.766(4)
B106 B111 1.778(4)
B106 H106 1.1200
B107 C22 1.700(3)
B107 B111 1.767(4)
B107 B112 1.774(4)
B107 B108 1.777(3)
B107 H107 1.1200
B108 B109 1.776(4)
B108 B112 1.780(4)
B108 H108 1.1200
B109 B112 1.773(4)
B109 B110 1.785(4)
B109 H109 1.1200
B110 B111 1.778(4)
B110 B112 1.784(4)
B110 H110 1.1200
B111 C22 1.693(3)
B111 B112 1.777(3)
B111 H111 1.1200
B112 H112 1.1200
C1 C2 1.944(3)
C3 C8 1.389(3)
C3 C4 1.399(3)
C4 C5 1.383(3)
C4 H4A 0.9500
C5 C6 1.387(3)
C5 H5A 0.9500
C6 C7 1.389(3)
C6 H6A 0.9500
C7 C8 1.390(3)
C7 H7A 0.9500
C8 H8A 0.9500
C9 C10 1.393(3)
C9 C14 1.394(3)
C10 C11 1.382(3)
C10 H10A 0.9500
C11 C12 1.385(4)
C11 H11A 0.9500
C12 C13 1.379(4)
C12 H12A 0.9500
C13 C14 1.390(3)
C13 H13 0.9500
C14 H14 0.9500
C15 C16 1.389(3)
C15 C20 1.400(3)
C16 C17 1.391(3)
C16 H16 0.9500
C17 C18 1.387(3)
C17 H17 0.9500
C18 C19 1.380(3)
C18 H18 0.9500
C19 C20 1.386(3)
C19 H19 0.9500
C20 H20 0.9500
C21 C22 1.814(3)
C23 C24 1.391(3)
C23 C28 1.394(3)
C24 C25 1.386(3)
C24 H24 0.9500
C25 C26 1.386(3)
C25 H25 0.9500
C26 C27 1.378(4)
C26 H26 0.9500
C27 C28 1.384(3)
C27 H27 0.9500
C28 H28 0.9500
C29 C34 1.386(3)
C29 C30 1.398(3)
C30 C31 1.386(3)
C30 H30 0.9500
C31 C32 1.381(4)
C31 H31 0.9500
C32 C33 1.382(3)
C32 H32 0.9500
C33 C34 1.388(3)
C33 H33 0.9500
C34 H34 0.9500
C35 C40 1.383(3)
C35 C36 1.393(3)
C36 C37 1.387(3)
C36 H36 0.9500
C37 C38 1.372(4)
C37 H37 0.9500
C38 C39 1.367(4)
C38 H38 0.9500
C39 C40 1.391(3)
C39 H39 0.9500
C40 H40 0.9500
C41 C46 1.392(3)
C41 C42 1.398(3)
C42 C43 1.380(3)
C42 H42 0.9500
C43 C44 1.390(3)
C43 H43 0.9500
C44 C45 1.378(3)
C44 H44 0.9500
C45 C46 1.392(3)
C45 H45 0.9500
C46 H46 0.9500
C47 C48 1.390(3)
C47 C52 1.397(3)
C48 C49 1.389(3)
C48 H48 0.9500
C49 C50 1.383(4)
C49 H49 0.9500
C50 C51 1.383(4)
C50 H50 0.9500
C51 C52 1.382(3)
C51 H51 0.9500
C52 H52 0.9500
C53 C58 1.381(3)
C53 C54 1.398(3)
C54 C55 1.383(3)
C54 H54 0.9500
C55 C56 1.384(4)
C55 H55 0.9500
C56 C57 1.382(4)
C56 H56 0.9500
C57 C58 1.390(3)
C57 H57 0.9500
C58 H58 0.9500
Cl1S C1S 1.751(2)
Cl2S C1S 1.756(2)
C1S H1S1 0.9900
C1S H1S2 0.9900

loop_
_geom_torsion_atom_site_label_1
_geom_torsion_atom_site_label_2
_geom_torsion_atom_site_label_3
_geom_torsion_atom_site_label_4
_geom_torsion
C15 P1 N1 C1 29.4(3)
C9 P1 N1 C1 -94.8(2)
C3 P1 N1 C1 152.0(2)
C35 P2 N2 C21 -89.5(3)
C29 P2 N2 C21 34.0(3)
C23 P2 N2 C21 151.3(2)
C2 B3 B4 C1 43.28(18)
B8 B3 B4 C1 140.67(19)
B7 B3 B4 C1 106.05(19)
C2 B3 B4 B9 -57.3(2)
C1 B3 B4 B9 -100.60(18)
B8 B3 B4 B9 40.07(16)
B7 B3 B4 B9 5.5(2)
C2 B3 B4 B8 -97.4(2)
C1 B3 B4 B8 -140.67(19)
B7 B3 B4 B8 -34.62(17)
C2 B3 B4 B5 5.0(2)
C1 B3 B4 B5 -38.24(16)
B8 B3 B4 B5 102.43(19)
B7 B3 B4 B5 67.8(2)
B3 B4 B5 C1 39.98(17)
B9 B4 B5 C1 140.1(2)
B8 B4 B5 C1 102.3(2)
C1 B4 B5 B10 -102.2(2)
B3 B4 B5 B10 -62.2(2)
B9 B4 B5 B10 37.86(18)
B8 B4 B5 B10 0.1(2)
C1 B4 B5 B9 -140.1(2)
B3 B4 B5 B9 -100.1(2)
B8 B4 B5 B9 -37.79(18)
C1 B4 B5 B6 -39.59(17)
B3 B4 B5 B6 0.4(2)
B9 B4 B5 B6 100.5(2)
B8 B4 B5 B6 62.7(2)
C1 B5 B6 C2 -43.59(17)
B10 B5 B6 C2 95.99(19)
B9 B5 B6 C2 56.8(2)
B4 B5 B6 C2 -5.6(2)
B10 B5 B6 C1 139.57(18)
B9 B5 B6 C1 100.42(18)
B4 B5 B6 C1 38.03(16)
C1 B5 B6 B10 -139.57(18)
B9 B5 B6 B10 -39.15(16)
B4 B5 B6 B10 -101.55(19)
C1 B5 B6 B11 -104.15(18)
B10 B5 B6 B11 35.42(16)
B9 B5 B6 B11 -3.7(2)
B4 B5 B6 B11 -66.1(2)
C1 B3 B7 C2 -42.21(18)
B8 B3 B7 C2 -138.51(19)
B4 B3 B7 C2 -103.64(18)
C2 B3 B7 B8 138.51(19)
C1 B3 B7 B8 96.3(2)
B4 B3 B7 B8 34.87(17)
C2 B3 B7 B12 98.09(18)
C1 B3 B7 B12 55.9(2)
B8 B3 B7 B12 -40.42(17)
B4 B3 B7 B12 -5.5(2)
C2 B3 B7 B11 35.53(17)
C1 B3 B7 B11 -6.7(3)
B8 B3 B7 B11 -103.0(2)
B4 B3 B7 B11 -68.1(2)
C2 B7 B8 B3 35.85(16)
B12 B7 B8 B3 134.56(18)
B11 B7 B8 B3 96.39(19)
C2 B7 B8 B4 0.9(2)
B12 B7 B8 B4 99.6(2)
B11 B7 B8 B4 61.4(2)
B3 B7 B8 B4 -34.97(17)
C2 B7 B8 B12 -98.71(19)
B11 B7 B8 B12 -38.17(18)
B3 B7 B8 B12 -134.56(18)
C2 B7 B8 B9 -62.8(2)
B12 B7 B8 B9 35.94(18)
B11 B7 B8 B9 -2.2(3)
B3 B7 B8 B9 -98.6(2)
C2 B3 B8 B7 -36.05(16)
C1 B3 B8 B7 -108.09(19)
B4 B3 B8 B7 -141.73(18)
C2 B3 B8 B4 105.68(18)
C1 B3 B8 B4 33.63(16)
B7 B3 B8 B4 141.73(18)
C2 B3 B8 B12 3.8(2)
C1 B3 B8 B12 -68.3(2)
B4 B3 B8 B12 -101.89(19)
B7 B3 B8 B12 39.84(17)
C2 B3 B8 B9 65.9(2)
C1 B3 B8 B9 -6.2(2)
B4 B3 B8 B9 -39.80(17)
B7 B3 B8 B9 101.9(2)
C1 B4 B8 B7 -0.9(2)
B3 B4 B8 B7 35.16(17)
B9 B4 B8 B7 -99.4(2)
B5 B4 B8 B7 -61.9(2)
C1 B4 B8 B3 -36.06(17)
B9 B4 B8 B3 -134.60(19)
B5 B4 B8 B3 -97.02(19)
C1 B4 B8 B12 62.7(2)
B3 B4 B8 B12 98.7(2)
B9 B4 B8 B12 -35.87(18)
B5 B4 B8 B12 1.7(2)
C1 B4 B8 B9 98.54(19)
B3 B4 B8 B9 134.60(19)
B5 B4 B8 B9 37.57(18)
C1 B4 B9 B12 -67.1(2)
B3 B4 B9 B12 -3.3(2)
B8 B4 B9 B12 36.43(17)
B5 B4 B9 B12 -101.5(2)
C1 B4 B9 B5 34.38(17)
B3 B4 B9 B5 98.21(19)
B8 B4 B9 B5 137.9(2)
C1 B4 B9 B10 -3.2(2)
B3 B4 B9 B10 60.7(2)
B8 B4 B9 B10 100.4(2)
B5 B4 B9 B10 -37.54(18)
C1 B4 B9 B8 -103.5(2)
B3 B4 B9 B8 -39.69(17)
B5 B4 B9 B8 -137.9(2)
C1 B5 B9 B12 66.9(2)
B10 B5 B9 B12 -36.18(17)
B6 B5 B9 B12 2.7(2)
B4 B5 B9 B12 101.5(2)
C1 B5 B9 B4 -34.61(17)
B10 B5 B9 B4 -137.7(2)
B6 B5 B9 B4 -98.81(19)
C1 B5 B9 B10 103.1(2)
B6 B5 B9 B10 38.88(17)
B4 B5 B9 B10 137.7(2)
C1 B5 B9 B8 3.0(3)
B10 B5 B9 B8 -100.1(2)
B6 B5 B9 B8 -61.2(2)
B4 B5 B9 B8 37.59(18)
B7 B8 B9 B12 -36.05(18)
B3 B8 B9 B12 -99.7(2)
B4 B8 B9 B12 -139.68(19)
B7 B8 B9 B4 103.6(2)
B3 B8 B9 B4 39.97(18)
B12 B8 B9 B4 139.68(19)
B7 B8 B9 B5 65.8(2)
B3 B8 B9 B5 2.1(3)
B4 B8 B9 B5 -37.87(18)
B12 B8 B9 B5 101.8(2)
B7 B8 B9 B10 2.9(3)
B3 B8 B9 B10 -60.8(2)
B4 B8 B9 B10 -100.7(2)
B12 B8 B9 B10 38.94(18)
C2 B6 B10 B11 35.77(16)
C1 B6 B10 B11 106.43(18)
B5 B6 B10 B11 140.42(18)
C2 B6 B10 B5 -104.65(18)
C1 B6 B10 B5 -33.99(16)
B11 B6 B10 B5 -140.42(18)
C2 B6 B10 B9 -65.4(2)
C1 B6 B10 B9 5.2(2)
B5 B6 B10 B9 39.23(17)
B11 B6 B10 B9 -101.20(19)
C2 B6 B10 B12 -2.8(2)
C1 B6 B10 B12 67.9(2)
B5 B6 B10 B12 101.9(2)
B11 B6 B10 B12 -38.56(18)
C1 B5 B10 B11 0.7(2)
B9 B5 B10 B11 99.54(19)
B6 B5 B10 B11 -36.36(17)
B4 B5 B10 B11 62.0(2)
C1 B5 B10 B6 37.03(16)
B9 B5 B10 B6 135.90(18)
B4 B5 B10 B6 98.34(19)
C1 B5 B10 B9 -98.87(19)
B6 B5 B10 B9 -135.90(18)
B4 B5 B10 B9 -37.56(17)
C1 B5 B10 B12 -63.1(2)
B9 B5 B10 B12 35.74(18)
B6 B5 B10 B12 -100.2(2)
B4 B5 B10 B12 -1.8(2)
B12 B9 B10 B11 36.46(18)
B4 B9 B10 B11 -65.6(2)
B5 B9 B10 B11 -103.5(2)
B8 B9 B10 B11 -2.4(2)
B12 B9 B10 B6 100.6(2)
B4 B9 B10 B6 -1.4(2)
B5 B9 B10 B6 -39.40(17)
B8 B9 B10 B6 61.7(2)
B12 B9 B10 B5 140.0(2)
B4 B9 B10 B5 37.96(18)
B8 B9 B10 B5 101.1(2)
B4 B9 B10 B12 -102.0(2)
B5 B9 B10 B12 -140.0(2)
B8 B9 B10 B12 -38.90(18)
B6 B10 B11 C2 -37.24(16)
B5 B10 B11 C2 -1.0(2)
B9 B10 B11 C2 63.0(2)
B12 B10 B11 C2 99.33(19)
B6 B10 B11 B12 -136.57(19)
B5 B10 B11 B12 -100.3(2)
B9 B10 B11 B12 -36.32(18)
B6 B10 B11 B7 -99.19(19)
B5 B10 B11 B7 -62.9(2)
B9 B10 B11 B7 1.1(2)
B12 B10 B11 B7 37.39(18)
B5 B10 B11 B6 36.25(17)
B9 B10 B11 B6 100.3(2)
B12 B10 B11 B6 136.57(19)
B8 B7 B11 C2 -98.2(2)
B12 B7 B11 C2 -136.6(2)
B3 B7 B11 C2 -35.74(17)
C2 B7 B11 B10 98.9(2)
B8 B7 B11 B10 0.7(2)
B12 B7 B11 B10 -37.76(18)
B3 B7 B11 B10 63.1(2)
C2 B7 B11 B12 136.6(2)
B8 B7 B11 B12 38.48(19)
B3 B7 B11 B12 100.9(2)
C2 B7 B11 B6 36.05(17)
B8 B7 B11 B6 -62.1(2)
B12 B7 B11 B6 -100.6(2)
B3 B7 B11 B6 0.3(2)
C1 B6 B11 C2 41.91(17)
B10 B6 B11 C2 137.56(19)
B5 B6 B11 C2 102.07(18)
C2 B6 B11 B10 -137.56(19)
C1 B6 B11 B10 -95.6(2)
B5 B6 B11 B10 -35.50(16)
C2 B6 B11 B12 -98.71(19)
C1 B6 B11 B12 -56.8(2)
B10 B6 B11 B12 38.86(17)
B5 B6 B11 B12 3.4(2)
C2 B6 B11 B7 -35.88(17)
C1 B6 B11 B7 6.0(2)
B10 B6 B11 B7 101.7(2)
B5 B6 B11 B7 66.2(2)
C2 B7 B12 B9 64.0(2)
B8 B7 B12 B9 -36.49(17)
B11 B7 B12 B9 100.9(2)
B3 B7 B12 B9 3.4(2)
C2 B7 B12 B11 -36.93(17)
B8 B7 B12 B11 -137.4(2)
B3 B7 B12 B11 -97.48(19)
C2 B7 B12 B8 100.5(2)
B11 B7 B12 B8 137.4(2)
B3 B7 B12 B8 39.91(17)
C2 B7 B12 B10 0.3(2)
B8 B7 B12 B10 -100.2(2)
B11 B7 B12 B10 37.18(18)
B3 B7 B12 B10 -60.3(2)
B4 B9 B12 B7 -0.1(2)
B5 B9 B12 B7 -64.4(2)
B10 B9 B12 B7 -100.3(2)
B8 B9 B12 B7 36.16(17)
B4 B9 B12 B11 63.7(2)
B5 B9 B12 B11 -0.7(2)
B10 B9 B12 B11 -36.49(17)
B8 B9 B12 B11 99.9(2)
B4 B9 B12 B8 -36.25(17)
B5 B9 B12 B8 -100.6(2)
B10 B9 B12 B8 -136.41(19)
B4 B9 B12 B10 100.16(19)
B5 B9 B12 B10 35.83(17)
B8 B9 B12 B10 136.41(19)
C2 B11 B12 B7 37.68(18)
B10 B11 B12 B7 138.1(2)
B6 B11 B12 B7 99.74(19)
C2 B11 B12 B9 -63.7(2)
B10 B11 B12 B9 36.74(17)
B7 B11 B12 B9 -101.4(2)
B6 B11 B12 B9 -1.7(2)
C2 B11 B12 B8 0.0(2)
B10 B11 B12 B8 100.5(2)
B7 B11 B12 B8 -37.69(18)
B6 B11 B12 B8 62.1(2)
C2 B11 B12 B10 -100.5(2)
B7 B11 B12 B10 -138.1(2)
B6 B11 B12 B10 -38.40(17)
B3 B8 B12 B7 -40.29(17)
B4 B8 B12 B7 -103.5(2)
B9 B8 B12 B7 -139.56(19)
B7 B8 B12 B9 139.56(19)
B3 B8 B12 B9 99.3(2)
B4 B8 B12 B9 36.03(18)
B7 B8 B12 B11 37.95(18)
B3 B8 B12 B11 -2.3(2)
B4 B8 B12 B11 -65.6(2)
B9 B8 B12 B11 -101.6(2)
B7 B8 B12 B10 100.7(2)
B3 B8 B12 B10 60.4(2)
B4 B8 B12 B10 -2.8(2)
B9 B8 B12 B10 -38.84(18)
B11 B10 B12 B7 -37.42(18)
B6 B10 B12 B7 1.6(3)
B5 B10 B12 B7 65.7(2)
B9 B10 B12 B7 101.7(2)
B11 B10 B12 B9 -139.1(2)
B6 B10 B12 B9 -100.1(2)
B5 B10 B12 B9 -36.04(18)
B6 B10 B12 B11 39.02(18)
B5 B10 B12 B11 103.1(2)
B9 B10 B12 B11 139.1(2)
B11 B10 B12 B8 -100.2(2)
B6 B10 B12 B8 -61.2(2)
B5 B10 B12 B8 2.9(3)
B9 B10 B12 B8 38.91(18)
C22 B103 B104 C21 39.94(16)
B107 B103 B104 C21 101.74(19)
B108 B103 B104 C21 138.33(19)
C22 B103 B104 B108 -98.39(19)
C21 B103 B104 B108 -138.33(19)
B107 B103 B104 B108 -36.59(17)
C22 B103 B104 B109 -59.8(2)
C21 B103 B104 B109 -99.76(19)
B107 B103 B104 B109 2.0(2)
B108 B103 B104 B109 38.57(17)
C22 B103 B104 B105 3.3(2)
C21 B103 B104 B105 -36.68(17)
B107 B103 B104 B105 65.1(2)
B108 B103 B104 B105 101.7(2)
B108 B104 B105 C21 100.78(19)
B103 B104 B105 C21 37.62(17)
B109 B104 B105 C21 138.49(19)
C21 B104 B105 B110 -100.80(19)
B108 B104 B105 B110 0.0(2)
B103 B104 B105 B110 -63.2(2)
B109 B104 B105 B110 37.69(17)
C21 B104 B105 B106 -38.00(17)
B108 B104 B105 B106 62.8(2)
B103 B104 B105 B106 -0.4(2)
B109 B104 B105 B106 100.5(2)
C21 B104 B105 B109 -138.49(19)
B108 B104 B105 B109 -37.71(17)
B103 B104 B105 B109 -100.9(2)
C21 B105 B106 C22 -39.54(17)
B110 B105 B106 C22 98.2(2)
B109 B105 B106 C22 60.1(2)
B104 B105 B106 C22 -2.6(2)
B110 B105 B106 C21 137.8(2)
B109 B105 B106 C21 99.6(2)
B104 B105 B106 C21 36.89(17)
C21 B105 B106 B110 -137.8(2)
B109 B105 B106 B110 -38.16(18)
B104 B105 B106 B110 -100.9(2)
C21 B105 B106 B111 -100.8(2)
B110 B105 B106 B111 36.92(18)
B109 B105 B106 B111 -1.2(2)
B104 B105 B106 B111 -63.9(2)
C21 B103 B107 C22 -38.39(16)
B108 B103 B107 C22 -136.3(2)
B104 B103 B107 C22 -99.98(19)
C22 B103 B107 B111 34.76(16)
C21 B103 B107 B111 -3.6(2)
B108 B103 B107 B111 -101.5(2)
B104 B103 B107 B111 -65.2(2)
C22 B103 B107 B112 98.27(19)
C21 B103 B107 B112 59.9(2)
B108 B103 B107 B112 -38.00(17)
B104 B103 B107 B112 -1.7(2)
C22 B103 B107 B108 136.3(2)
C21 B103 B107 B108 97.9(2)
B104 B103 B107 B108 36.29(17)
C21 B104 B108 B103 -37.50(17)
B109 B104 B108 B103 -136.76(18)
B105 B104 B108 B103 -99.15(19)
C21 B104 B108 B109 99.26(19)
B103 B104 B108 B109 136.76(18)
B105 B104 B108 B109 37.60(17)
C21 B104 B108 B107 -1.2(3)
B103 B104 B108 B107 36.34(18)
B109 B104 B108 B107 -100.4(2)
B105 B104 B108 B107 -62.8(2)
C21 B104 B108 B112 62.4(2)
B103 B104 B108 B112 99.85(19)
B109 B104 B108 B112 -36.91(17)
B105 B104 B108 B112 0.7(2)
C22 B103 B108 B104 101.75(19)
C21 B103 B108 B104 35.87(16)
B107 B103 B108 B104 139.5(2)
C22 B103 B108 B109 63.1(2)
C21 B103 B108 B109 -2.8(2)
B107 B103 B108 B109 100.8(2)
B104 B103 B108 B109 -38.66(17)
C22 B103 B108 B107 -37.75(17)
C21 B103 B108 B107 -103.63(19)
B104 B103 B108 B107 -139.5(2)
C22 B103 B108 B112 0.0(2)
C21 B103 B108 B112 -65.8(2)
B107 B103 B108 B112 37.79(18)
B104 B103 B108 B112 -101.7(2)
C22 B107 B108 B104 1.8(3)
B103 B107 B108 B104 -36.59(19)
B111 B107 B108 B104 63.3(2)
B112 B107 B108 B104 100.8(2)
C22 B107 B108 B103 38.41(17)
B111 B107 B108 B103 99.9(2)
B112 B107 B108 B103 137.4(2)
C22 B107 B108 B109 -62.1(2)
B103 B107 B108 B109 -100.5(2)
B111 B107 B108 B109 -0.6(2)
B112 B107 B108 B109 36.96(18)
C22 B107 B108 B112 -99.0(2)
B103 B107 B108 B112 -137.4(2)
B111 B107 B108 B112 -37.53(18)
B104 B108 B109 B112 -138.76(18)
B103 B108 B109 B112 -100.07(19)
B107 B108 B109 B112 -36.97(18)
B103 B108 B109 B104 38.69(16)
B107 B108 B109 B104 101.79(19)
B112 B108 B109 B104 138.76(18)
B104 B108 B109 B105 -37.67(17)
B103 B108 B109 B105 1.0(2)
B107 B108 B109 B105 64.1(2)
B112 B108 B109 B105 101.09(19)
B104 B108 B109 B110 -100.6(2)
B103 B108 B109 B110 -61.9(2)
B107 B108 B109 B110 1.2(3)
B112 B108 B109 B110 38.20(18)
C21 B104 B109 B112 -64.9(2)
B108 B104 B109 B112 36.97(17)
B103 B104 B109 B112 -1.5(2)
B105 B104 B109 B112 -101.00(19)
C21 B104 B109 B108 -101.90(19)
B103 B104 B109 B108 -38.44(17)
B105 B104 B109 B108 -137.97(18)
C21 B104 B109 B105 36.06(17)
B108 B104 B109 B105 137.97(18)
B103 B104 B109 B105 99.52(19)
C21 B104 B109 B110 -1.4(2)
B108 B104 B109 B110 100.5(2)
B103 B104 B109 B110 62.1(2)
B105 B104 B109 B110 -37.43(18)
C21 B105 B109 B112 64.8(2)
B110 B105 B109 B112 -36.99(18)
B106 B105 B109 B112 0.9(3)
B104 B105 B109 B112 100.9(2)
C21 B105 B109 B108 1.2(2)
B110 B105 B109 B108 -100.6(2)
B106 B105 B109 B108 -62.7(2)
B104 B105 B109 B108 37.26(17)
C21 B105 B109 B104 -36.05(16)
B110 B105 B109 B104 -137.85(19)
B106 B105 B109 B104 -100.0(2)
C21 B105 B109 B110 101.80(19)
B106 B105 B109 B110 37.89(18)
B104 B105 B109 B110 137.85(19)
C22 B106 B110 B105 -101.67(18)
C21 B106 B110 B105 -36.08(17)
B111 B106 B110 B105 -139.03(19)
C22 B106 B110 B111 37.35(16)
C21 B106 B110 B111 102.95(19)
B105 B106 B110 B111 139.03(19)
C22 B106 B110 B112 -0.5(2)
C21 B106 B110 B112 65.1(2)
B111 B106 B110 B112 -37.84(17)
B105 B106 B110 B112 101.19(19)
C22 B106 B110 B109 -63.4(2)
C21 B106 B110 B109 2.2(2)
B111 B106 B110 B109 -100.8(2)
B105 B106 B110 B109 38.27(18)
C21 B105 B110 B106 38.16(17)
B109 B105 B110 B106 137.2(2)
B104 B105 B110 B106 99.8(2)
C21 B105 B110 B111 1.2(2)
B106 B105 B110 B111 -36.97(17)
B109 B105 B110 B111 100.2(2)
B104 B105 B110 B111 62.8(2)
C21 B105 B110 B112 -62.3(2)
B106 B105 B110 B112 -100.5(2)
B109 B105 B110 B112 36.74(17)
B104 B105 B110 B112 -0.7(2)
C21 B105 B110 B109 -99.1(2)
B106 B105 B110 B109 -137.2(2)
B104 B105 B110 B109 -37.41(17)
B112 B109 B110 B106 100.4(2)
B108 B109 B110 B106 62.2(2)
B104 B109 B110 B106 -0.6(3)
B105 B109 B110 B106 -38.34(18)
B112 B109 B110 B105 138.8(2)
B108 B109 B110 B105 100.6(2)
B104 B109 B110 B105 37.78(18)
B112 B109 B110 B111 36.80(18)
B108 B109 B110 B111 -1.4(3)
B104 B109 B110 B111 -64.2(2)
B105 B109 B110 B111 -102.0(2)
B108 B109 B110 B112 -38.20(18)
B104 B109 B110 B112 -101.0(2)
B105 B109 B110 B112 -138.8(2)
B103 B107 B111 C22 -35.23(16)
B112 B107 B111 C22 -135.97(18)
B108 B107 B111 C22 -98.48(19)
C22 B107 B111 B112 135.97(18)
B103 B107 B111 B112 100.74(19)
B108 B107 B111 B112 37.49(18)
C22 B107 B111 B106 35.36(16)
B103 B107 B111 B106 0.1(2)
B112 B107 B111 B106 -100.61(19)
B108 B107 B111 B106 -63.1(2)
C22 B107 B111 B110 98.17(19)
B103 B107 B111 B110 62.9(2)
B112 B107 B111 B110 -37.79(17)
B108 B107 B111 B110 -0.3(2)
C21 B106 B111 C22 38.61(15)
B110 B106 B111 C22 136.43(18)
B105 B106 B111 C22 99.60(19)
C22 B106 B111 B107 -35.24(16)
C21 B106 B111 B107 3.4(2)
B110 B106 B111 B107 101.19(19)
B105 B106 B111 B107 64.4(2)
C22 B106 B111 B112 -98.49(19)
C21 B106 B111 B112 -59.9(2)
B110 B106 B111 B112 37.93(17)
B105 B106 B111 B112 1.1(2)
C22 B106 B111 B110 -136.43(18)
C21 B106 B111 B110 -97.82(18)
B105 B106 B111 B110 -36.83(18)
B106 B110 B111 C22 -37.98(16)
B105 B110 B111 C22 -0.9(2)
B112 B110 B111 C22 99.51(19)
B109 B110 B111 C22 62.8(2)
B106 B110 B111 B107 -99.76(19)
B105 B110 B111 B107 -62.7(2)
B112 B110 B111 B107 37.73(17)
B109 B110 B111 B107 1.1(2)
B106 B110 B111 B112 -137.49(19)
B105 B110 B111 B112 -100.5(2)
B109 B110 B111 B112 -36.68(18)
B105 B110 B111 B106 37.03(17)
B112 B110 B111 B106 137.49(19)
B109 B110 B111 B106 100.8(2)
B108 B109 B112 B107 37.08(17)
B104 B109 B112 B107 0.4(2)
B105 B109 B112 B107 -63.4(2)
B110 B109 B112 B107 -100.2(2)
B108 B109 B112 B111 100.3(2)
B104 B109 B112 B111 63.6(2)
B105 B109 B112 B111 -0.2(3)
B110 B109 B112 B111 -36.96(18)
B104 B109 B112 B108 -36.65(17)
B105 B109 B112 B108 -100.5(2)
B110 B109 B112 B108 -137.25(19)
B108 B109 B112 B110 137.25(19)
B104 B109 B112 B110 100.6(2)
B105 B109 B112 B110 36.73(18)
C22 B107 B112 B109 63.2(2)
B103 B107 B112 B109 0.8(2)
B111 B107 B112 B109 101.2(2)
B108 B107 B112 B109 -37.09(17)
C22 B107 B112 B111 -37.96(16)
B103 B107 B112 B111 -100.36(19)
B108 B107 B112 B111 -138.24(19)
C22 B107 B112 B108 100.28(19)
B103 B107 B112 B108 37.88(17)
B111 B107 B112 B108 138.24(19)
C22 B107 B112 B110 -0.4(2)
B103 B107 B112 B110 -62.8(2)
B111 B107 B112 B110 37.52(17)
B108 B107 B112 B110 -100.72(19)
C22 B111 B112 B109 -62.5(2)
B107 B111 B112 B109 -100.7(2)
B106 B111 B112 B109 -0.5(3)
B110 B111 B112 B109 37.10(18)
C22 B111 B112 B107 38.21(17)
B106 B111 B112 B107 100.2(2)
B110 B111 B112 B107 137.83(19)
C22 B111 B112 B108 0.9(2)
B107 B111 B112 B108 -37.26(18)
B106 B111 B112 B108 62.9(2)
B110 B111 B112 B108 100.6(2)
C22 B111 B112 B110 -99.62(19)
B107 B111 B112 B110 -137.83(19)
B106 B111 B112 B110 -37.64(18)
B104 B108 B112 B109 37.10(17)
B103 B108 B112 B109 100.8(2)
B107 B108 B112 B109 138.6(2)
B104 B108 B112 B107 -101.47(19)
B103 B108 B112 B107 -37.74(18)
B109 B108 B112 B107 -138.6(2)
B104 B108 B112 B111 -64.3(2)
B103 B108 B112 B111 -0.6(2)
B109 B108 B112 B111 -101.4(2)
B107 B108 B112 B111 37.13(18)
B104 B108 B112 B110 -1.1(2)
B103 B108 B112 B110 62.6(2)
B109 B108 B112 B110 -38.21(17)
B107 B108 B112 B110 100.36(19)
B106 B110 B112 B109 -100.8(2)
B105 B110 B112 B109 -37.00(17)
B111 B110 B112 B109 -138.8(2)
B106 B110 B112 B107 0.6(2)
B105 B110 B112 B107 64.3(2)
B111 B110 B112 B107 -37.41(16)
B109 B110 B112 B107 101.35(19)
B106 B110 B112 B111 37.99(17)
B105 B110 B112 B111 101.76(19)
B109 B110 B112 B111 138.8(2)
B106 B110 B112 B108 -62.7(2)
B105 B110 B112 B108 1.1(2)
B111 B110 B112 B108 -100.66(19)
B109 B110 B112 B108 38.10(17)
P1 N1 C1 B5 51.2(4)
P1 N1 C1 B4 134.3(2)
P1 N1 C1 B3 -155.57(19)
P1 N1 C1 B6 -31.5(4)
P1 N1 C1 C2 -95.9(2)
B10 B5 C1 N1 -150.0(2)
B9 B5 C1 N1 146.2(2)
B6 B5 C1 N1 -113.6(3)
B4 B5 C1 N1 110.8(3)
B10 B5 C1 B4 99.1(2)
B9 B5 C1 B4 35.37(18)
B6 B5 C1 B4 135.56(19)
B10 B5 C1 B3 56.7(2)
B9 B5 C1 B3 -7.1(2)
B6 B5 C1 B3 93.07(19)
B4 B5 C1 B3 -42.49(18)
B10 B5 C1 B6 -36.42(17)
B9 B5 C1 B6 -100.2(2)
B4 B5 C1 B6 -135.56(19)
B10 B5 C1 C2 -0.1(2)
B9 B5 C1 C2 -63.9(2)
B6 B5 C1 C2 36.32(14)
B4 B5 C1 C2 -99.23(17)
B3 B4 C1 N1 100.0(2)
B9 B4 C1 N1 -160.7(2)
B8 B4 C1 N1 135.5(2)
B5 B4 C1 N1 -125.3(2)
B3 B4 C1 B5 -134.76(19)
B9 B4 C1 B5 -35.43(18)
B8 B4 C1 B5 -99.3(2)
B9 B4 C1 B3 99.3(2)
B8 B4 C1 B3 35.48(17)
B5 B4 C1 B3 134.76(19)
B3 B4 C1 B6 -92.55(19)
B9 B4 C1 B6 6.8(2)
B8 B4 C1 B6 -57.1(2)
B5 B4 C1 B6 42.20(18)
B3 B4 C1 C2 -34.97(15)
B9 B4 C1 C2 64.36(19)
B8 B4 C1 C2 0.5(2)
B5 B4 C1 C2 99.79(17)
C2 B3 C1 N1 108.0(2)
B8 B3 C1 N1 -150.34(19)
B4 B3 C1 N1 -115.2(2)
B7 B3 C1 N1 146.0(2)
C2 B3 C1 B5 -93.09(19)
B8 B3 C1 B5 8.5(2)
B4 B3 C1 B5 43.64(18)
B7 B3 C1 B5 -55.2(2)
C2 B3 C1 B4 -136.73(18)
B8 B3 C1 B4 -35.12(18)
B7 B3 C1 B4 -98.8(2)
C2 B3 C1 B6 -27.91(16)
B8 B3 C1 B6 73.7(2)
B4 B3 C1 B6 108.82(19)
B7 B3 C1 B6 10.0(2)
B8 B3 C1 C2 101.61(19)
B4 B3 C1 C2 136.73(18)
B7 B3 C1 C2 37.92(17)
C2 B6 C1 N1 -100.6(2)
B10 B6 C1 N1 159.3(2)
B5 B6 C1 N1 123.8(2)
B11 B6 C1 N1 -137.8(2)
C2 B6 C1 B5 135.58(18)
B10 B6 C1 B5 35.53(17)
B11 B6 C1 B5 98.4(2)
C2 B6 C1 B4 92.42(18)
B10 B6 C1 B4 -7.6(2)
B5 B6 C1 B4 -43.16(18)
B11 B6 C1 B4 55.3(2)
C2 B6 C1 B3 27.59(16)
B10 B6 C1 B3 -72.5(2)
B5 B6 C1 B3 -107.99(18)
B11 B6 C1 B3 -9.6(2)
B10 B6 C1 C2 -100.05(18)
B5 B6 C1 C2 -135.58(18)
B11 B6 C1 C2 -37.15(16)
B10 B11 C2 B3 -60.9(2)
B12 B11 C2 B3 2.6(2)
B7 B11 C2 B3 40.70(19)
B6 B11 C2 B3 -98.3(2)
B10 B11 C2 B7 -101.6(2)
B12 B11 C2 B7 -38.12(18)
B6 B11 C2 B7 -139.02(19)
B10 B11 C2 B6 37.43(16)
B12 B11 C2 B6 100.9(2)
B7 B11 C2 B6 139.02(19)
B10 B11 C2 S1 145.26(17)
B12 B11 C2 S1 -151.28(17)
B7 B11 C2 S1 -113.2(2)
B6 B11 C2 S1 107.8(2)
B10 B11 C2 C1 0.9(2)
B12 B11 C2 C1 64.4(2)
B7 B11 C2 C1 102.49(18)
B6 B11 C2 C1 -36.52(15)
C1 B3 C2 B11 97.94(19)
B8 B3 C2 B11 -4.1(2)
B4 B3 C2 B11 59.9(2)
B7 B3 C2 B11 -40.71(19)
C1 B3 C2 B7 138.65(18)
B8 B3 C2 B7 36.63(18)
B4 B3 C2 B7 100.6(2)
C1 B3 C2 B6 29.46(17)
B8 B3 C2 B6 -72.6(2)
B4 B3 C2 B6 -8.6(2)
B7 B3 C2 B6 -109.19(19)
C1 B3 C2 S1 -104.48(16)
B8 B3 C2 S1 153.49(15)
B4 B3 C2 S1 -142.51(17)
B7 B3 C2 S1 116.87(18)
B8 B3 C2 C1 -102.03(19)
B4 B3 C2 C1 -38.03(16)
B7 B3 C2 C1 -138.65(18)
B8 B7 C2 B11 101.6(2)
B12 B7 C2 B11 38.11(18)
B3 B7 C2 B11 138.2(2)
B8 B7 C2 B3 -36.61(17)
B12 B7 C2 B3 -100.1(2)
B11 B7 C2 B3 -138.2(2)
B8 B7 C2 B6 61.3(2)
B12 B7 C2 B6 -2.2(3)
B11 B7 C2 B6 -40.30(19)
B3 B7 C2 B6 97.9(2)
B8 B7 C2 S1 -139.05(17)
B12 B7 C2 S1 157.50(17)
B11 B7 C2 S1 119.4(2)
B3 B7 C2 S1 -102.44(19)
B8 B7 C2 C1 -0.5(2)
B12 B7 C2 C1 -64.0(2)
B11 B7 C2 C1 -102.11(18)
B3 B7 C2 C1 36.06(15)
C1 B6 C2 B11 -137.93(18)
B10 B6 C2 B11 -37.01(17)
B5 B6 C2 B11 -99.7(2)
C1 B6 C2 B3 -29.51(17)
B10 B6 C2 B3 71.4(2)
B5 B6 C2 B3 8.7(2)
B11 B6 C2 B3 108.4(2)
C1 B6 C2 B7 -97.76(19)
B10 B6 C2 B7 3.2(2)
B5 B6 C2 B7 -59.5(2)
B11 B6 C2 B7 40.17(19)
C1 B6 C2 S1 101.62(17)
B10 B6 C2 S1 -157.46(16)
B5 B6 C2 S1 139.83(17)
B11 B6 C2 S1 -120.45(19)
B10 B6 C2 C1 100.93(18)
B5 B6 C2 C1 38.21(16)
B11 B6 C2 C1 137.93(18)
Pd1 S1 C2 B11 145.51(18)
Pd1 S1 C2 B3 -8.28(15)
Pd1 S1 C2 B7 64.88(17)
Pd1 S1 C2 B6 -136.34(16)
Pd1 S1 C2 C1 -71.73(12)
N1 P1 C3 C8 -160.38(19)
C15 P1 C3 C8 -33.5(2)
C9 P1 C3 C8 82.2(2)
N1 P1 C3 C4 23.5(2)
C15 P1 C3 C4 150.31(17)
C9 P1 C3 C4 -93.92(19)
C8 C3 C4 C5 -0.9(3)
P1 C3 C4 C5 175.40(18)
C3 C4 C5 C6 0.3(4)
C4 C5 C6 C7 0.7(4)
C5 C6 C7 C8 -1.0(4)
C4 C3 C8 C7 0.5(3)
P1 C3 C8 C7 -175.55(18)
C6 C7 C8 C3 0.4(4)
N1 P1 C9 C10 -166.61(17)
C15 P1 C9 C10 64.2(2)
C3 P1 C9 C10 -53.07(19)
N1 P1 C9 C14 8.2(2)
C15 P1 C9 C14 -121.01(18)
C3 P1 C9 C14 121.70(18)
C14 C9 C10 C11 -1.7(3)
P1 C9 C10 C11 173.09(17)
C9 C10 C11 C12 0.5(3)
C10 C11 C12 C13 1.9(4)
C11 C12 C13 C14 -3.0(4)
C12 C13 C14 C9 1.7(3)
C10 C9 C14 C13 0.6(3)
P1 C9 C14 C13 -174.23(17)
N1 P1 C15 C16 70.2(2)
C9 P1 C15 C16 -163.98(18)
C3 P1 C15 C16 -50.0(2)
N1 P1 C15 C20 -95.63(19)
C9 P1 C15 C20 30.2(2)
C3 P1 C15 C20 144.15(18)
C20 C15 C16 C17 1.6(3)
P1 C15 C16 C17 -164.18(17)
C15 C16 C17 C18 -0.8(3)
C16 C17 C18 C19 -0.9(3)
C17 C18 C19 C20 1.7(4)
C18 C19 C20 C15 -0.9(3)
C16 C15 C20 C19 -0.8(3)
P1 C15 C20 C19 164.88(17)
P2 N2 C21 B105 31.6(4)
P2 N2 C21 B104 112.9(3)
P2 N2 C21 B103 -176.84(18)
P2 N2 C21 B106 -47.0(3)
P2 N2 C21 C22 -113.0(2)
B110 B105 C21 N2 -147.9(2)
B106 B105 C21 N2 -110.2(2)
B109 B105 C21 N2 148.8(2)
B104 B105 C21 N2 112.2(2)
B110 B105 C21 B104 100.0(2)
B106 B105 C21 B104 137.62(19)
B109 B105 C21 B104 36.60(16)
B110 B105 C21 B103 60.3(2)
B106 B105 C21 B103 97.94(18)
B109 B105 C21 B103 -3.1(2)
B104 B105 C21 B103 -39.68(17)
B110 B105 C21 B106 -37.62(17)
B109 B105 C21 B106 -101.02(19)
B104 B105 C21 B106 -137.62(19)
B110 B105 C21 C22 -0.9(2)
B106 B105 C21 C22 36.71(16)
B109 B105 C21 C22 -64.31(19)
B104 B105 C21 C22 -100.91(17)
B108 B104 C21 N2 137.5(2)
B103 B104 C21 N2 100.2(2)
B109 B104 C21 N2 -159.0(2)
B105 B104 C21 N2 -122.1(2)
B108 B104 C21 B105 -100.4(2)
B103 B104 C21 B105 -137.70(19)
B109 B104 C21 B105 -36.84(18)
B108 B104 C21 B103 37.34(18)
B109 B104 C21 B103 100.9(2)
B105 B104 C21 B103 137.70(19)
B108 B104 C21 B106 -60.7(2)
B103 B104 C21 B106 -98.01(19)
B109 B104 C21 B106 2.8(2)
B105 B104 C21 B106 39.69(18)
B108 B104 C21 C22 0.1(2)
B103 B104 C21 C22 -37.26(16)
B109 B104 C21 C22 63.6(2)
B105 B104 C21 C22 100.44(18)
C22 B103 C21 N2 106.75(18)
B107 B103 C21 N2 143.14(18)
B108 B103 C21 N2 -153.19(17)
B104 B103 C21 N2 -116.5(2)
C22 B103 C21 B105 -96.35(17)
B107 B103 C21 B105 -60.0(2)
B108 B103 C21 B105 3.7(2)
B104 B103 C21 B105 40.38(17)
C22 B103 C21 B104 -136.73(18)
B107 B103 C21 B104 -100.3(2)
B108 B103 C21 B104 -36.67(16)
C22 B103 C21 B106 -30.72(16)
B107 B103 C21 B106 5.7(2)
B108 B103 C21 B106 69.34(19)
B104 B103 C21 B106 106.01(19)
B107 B103 C21 C22 36.40(15)
B108 B103 C21 C22 100.06(18)
B104 B103 C21 C22 136.73(18)
C22 B106 C21 N2 -101.4(2)
B110 B106 C21 N2 158.8(2)
B111 B106 C21 N2 -137.9(2)
B105 B106 C21 N2 121.5(2)
C22 B106 C21 B105 137.03(18)
B110 B106 C21 B105 37.24(18)
B111 B106 C21 B105 100.6(2)
C22 B106 C21 B104 96.61(18)
B110 B106 C21 B104 -3.2(2)
B111 B106 C21 B104 60.1(2)
B105 B106 C21 B104 -40.42(18)
C22 B106 C21 B103 30.92(16)
B110 B106 C21 B103 -68.9(2)
B111 B106 C21 B103 -5.6(2)
B105 B106 C21 B103 -106.12(19)
B110 B106 C21 C22 -99.79(19)
B111 B106 C21 C22 -36.47(15)
B105 B106 C21 C22 -137.03(18)
B112 B111 C22 B107 -38.80(17)
B106 B111 C22 B107 -139.90(17)
B110 B111 C22 B107 -101.70(18)
B107 B111 C22 B106 139.90(17)
B112 B111 C22 B106 101.10(19)
B110 B111 C22 B106 38.19(16)
B107 B111 C22 B103 37.83(18)
B112 B111 C22 B103 -1.0(2)
B106 B111 C22 B103 -102.06(19)
B110 B111 C22 B103 -63.9(2)
B107 B111 C22 S2 -116.2(2)
B112 B111 C22 S2 -154.96(17)
B106 B111 C22 S2 103.9(2)
B110 B111 C22 S2 142.14(18)
B107 B111 C22 C21 102.09(17)
B112 B111 C22 C21 63.3(2)
B106 B111 C22 C21 -37.81(15)
B110 B111 C22 C21 0.4(2)
B103 B107 C22 B111 140.31(19)
B112 B107 C22 B111 38.83(16)
B108 B107 C22 B111 101.7(2)
B103 B107 C22 B106 101.62(19)
B111 B107 C22 B106 -38.69(17)
B112 B107 C22 B106 0.1(2)
B108 B107 C22 B106 63.0(2)
B111 B107 C22 B103 -140.31(19)
B112 B107 C22 B103 -101.48(19)
B108 B107 C22 B103 -38.58(18)
B103 B107 C22 S2 -100.1(2)
B111 B107 C22 S2 119.6(2)
B112 B107 C22 S2 158.39(15)
B108 B107 C22 S2 -138.72(17)
B103 B107 C22 C21 36.81(17)
B111 B107 C22 C21 -103.50(18)
B112 B107 C22 C21 -64.7(2)
B108 B107 C22 C21 -1.8(2)
C21 B106 C22 B111 -138.40(17)
B110 B106 C22 B111 -38.41(16)
B105 B106 C22 B111 -101.32(19)
C21 B106 C22 B107 -99.78(17)
B110 B106 C22 B107 0.2(2)
B111 B106 C22 B107 38.62(17)
B105 B106 C22 B107 -62.7(2)
C21 B106 C22 B103 -32.26(17)
B110 B106 C22 B103 67.7(2)
B111 B106 C22 B103 106.14(19)
B105 B106 C22 B103 4.8(2)
C21 B106 C22 S2 99.78(16)
B110 B106 C22 S2 -160.22(14)
B111 B106 C22 S2 -121.81(17)
B105 B106 C22 S2 136.87(16)
B110 B106 C22 C21 99.99(17)
B111 B106 C22 C21 138.40(17)
B105 B106 C22 C21 37.09(16)
C21 B103 C22 B111 100.83(19)
B107 B103 C22 B111 -38.10(19)
B108 B103 C22 B111 0.6(2)
B104 B103 C22 B111 63.2(2)
C21 B103 C22 B107 138.93(18)
B108 B103 C22 B107 38.69(18)
B104 B103 C22 B107 101.3(2)
C21 B103 C22 B106 32.51(17)
B107 B103 C22 B106 -106.4(2)
B108 B103 C22 B106 -67.7(2)
B104 B103 C22 B106 -5.1(2)
C21 B103 C22 S2 -101.14(16)
B107 B103 C22 S2 119.93(18)
B108 B103 C22 S2 158.62(15)
B104 B103 C22 S2 -138.74(16)
B107 B103 C22 C21 -138.93(18)
B108 B103 C22 C21 -100.24(19)
B104 B103 C22 C21 -37.60(16)
Pd1 S2 C22 B111 15.8(2)
Pd1 S2 C22 B107 -66.15(19)
Pd1 S2 C22 B106 91.45(15)
Pd1 S2 C22 B103 -138.02(13)
Pd1 S2 C22 C21 157.41(11)
N2 C21 C22 B111 152.74(19)
B105 C21 C22 B111 0.3(2)
B104 C21 C22 B111 -66.2(2)
B103 C21 C22 B111 -105.32(19)
B106 C21 C22 B111 39.10(17)
N2 C21 C22 B107 -140.0(2)
B105 C21 C22 B107 67.6(2)
B104 C21 C22 B107 1.1(2)
B103 C21 C22 B107 -38.03(18)
B106 C21 C22 B107 106.39(19)
N2 C21 C22 B106 113.6(2)
B105 C21 C22 B106 -38.76(17)
B104 C21 C22 B106 -105.29(19)
B103 C21 C22 B106 -144.42(19)
N2 C21 C22 B103 -101.9(2)
B105 C21 C22 B103 105.65(19)
B104 C21 C22 B103 39.13(17)
B106 C21 C22 B103 144.42(19)
N2 C21 C22 S2 3.9(2)
B105 C21 C22 S2 -148.48(15)
B104 C21 C22 S2 144.99(15)
B103 C21 C22 S2 105.86(17)
B106 C21 C22 S2 -109.72(17)
N2 P2 C23 C24 15.1(2)
C35 P2 C23 C24 -105.62(18)
C29 P2 C23 C24 142.28(18)
N2 P2 C23 C28 -162.17(17)
C35 P2 C23 C28 77.2(2)
C29 P2 C23 C28 -34.9(2)
C28 C23 C24 C25 -1.1(3)
P2 C23 C24 C25 -178.33(16)
C23 C24 C25 C26 0.9(3)
C24 C25 C26 C27 -0.5(3)
C25 C26 C27 C28 0.1(3)
C26 C27 C28 C23 -0.3(3)
C24 C23 C28 C27 0.7(3)
P2 C23 C28 C27 177.96(17)
N2 P2 C29 C34 -126.1(2)
C35 P2 C29 C34 0.2(2)
C23 P2 C29 C34 114.7(2)
N2 P2 C29 C30 56.9(2)
C35 P2 C29 C30 -176.80(18)
C23 P2 C29 C30 -62.27(19)
C34 C29 C30 C31 0.5(3)
P2 C29 C30 C31 177.58(18)
C29 C30 C31 C32 -0.8(4)
C30 C31 C32 C33 0.3(4)
C31 C32 C33 C34 0.5(4)
C30 C29 C34 C33 0.3(4)
P2 C29 C34 C33 -176.63(18)
C32 C33 C34 C29 -0.7(4)
N2 P2 C35 C40 29.3(2)
C29 P2 C35 C40 -101.8(2)
C23 P2 C35 C40 147.5(2)
N2 P2 C35 C36 -154.8(2)
C29 P2 C35 C36 74.1(2)
C23 P2 C35 C36 -36.7(2)
C40 C35 C36 C37 2.0(4)
P2 C35 C36 C37 -173.76(19)
C35 C36 C37 C38 0.8(4)
C36 C37 C38 C39 -2.7(4)
C37 C38 C39 C40 1.8(5)
C36 C35 C40 C39 -3.0(4)
P2 C35 C40 C39 173.0(2)
C38 C39 C40 C35 1.1(5)
C47 P3 C41 C46 2.9(2)
C53 P3 C41 C46 -106.9(2)
Pd1 P3 C41 C46 124.36(17)
C47 P3 C41 C42 -176.17(18)
C53 P3 C41 C42 74.0(2)
Pd1 P3 C41 C42 -54.74(19)
C46 C41 C42 C43 1.7(3)
P3 C41 C42 C43 -179.14(18)
C41 C42 C43 C44 -1.5(4)
C42 C43 C44 C45 0.0(4)
C43 C44 C45 C46 1.1(4)
C42 C41 C46 C45 -0.6(3)
P3 C41 C46 C45 -179.69(18)
C44 C45 C46 C41 -0.8(4)
C41 P3 C47 C48 100.77(19)
C53 P3 C47 C48 -147.94(18)
Pd1 P3 C47 C48 -20.41(19)
C41 P3 C47 C52 -75.37(18)
C53 P3 C47 C52 35.92(19)
Pd1 P3 C47 C52 163.44(15)
C52 C47 C48 C49 0.8(3)
P3 C47 C48 C49 -175.37(17)
C47 C48 C49 C50 -1.1(3)
C48 C49 C50 C51 0.7(4)
C49 C50 C51 C52 0.1(3)
C50 C51 C52 C47 -0.5(3)
C48 C47 C52 C51 0.1(3)
P3 C47 C52 C51 176.25(16)
C47 P3 C53 C58 -136.6(2)
C41 P3 C53 C58 -26.2(2)
Pd1 P3 C53 C58 99.2(2)
C47 P3 C53 C54 44.2(2)
C41 P3 C53 C54 154.68(18)
Pd1 P3 C53 C54 -79.97(19)
C58 C53 C54 C55 1.5(4)
P3 C53 C54 C55 -179.30(19)
C53 C54 C55 C56 -1.5(4)
C54 C55 C56 C57 0.2(4)
C55 C56 C57 C58 1.0(4)
C54 C53 C58 C57 -0.3(4)
P3 C53 C58 C57 -179.40(19)
C56 C57 C58 C53 -1.0(4)
